data_1574992
loop_
_publ_author_name
'Sowa Prendes, Daniel'
'L&#xf6;ffler, Julian'
'Barreto, Ivan Martins'
'Sankaran, Nagesh'
'Remm, Henning'
'Nascimento de Oliveira, Ronaldo'
'Gessner, Viktoria H.'
'Goo&#xdf;en, Lukas J'

_publ_section_title
;
 Diastereoselective arylation of bis-lactim ethers catalyzed by
 <i>N</i>-coordinating ylide-functionalized phosphine (NYPhos).
;
_journal_issue 31
_journal_name_full 'Chemical science'
_journal_page_first 14152
_journal_page_last 14160
_journal_paper_doi 10.1039/d5sc02814k
_journal_volume 16
_journal_year 2025
_chemical_formula_moiety 'C37 H63 N3 P2'
_chemical_formula_sum 'C37 H63 N3 P2'
_chemical_formula_weight 611.84
_space_group_crystal_system triclinic
_space_group_IT_number 2
_space_group_name_Hall '-P 1'
_space_group_name_H-M_alt 'P -1'
_atom_sites_solution_hydrogens geom
_atom_sites_solution_primary dual
_audit_creation_date 2024-12-16
_audit_creation_method SHELXL-2019/3
_audit_update_record
;
2025-03-18 deposited with the CCDC.	2025-06-27 downloaded from the CCDC.
;
_cell_angle_alpha 102.6980(10)
_cell_angle_beta 97.8380(10)
_cell_angle_gamma 114.7430(10)
_cell_formula_units_Z 4
_cell_length_a 14.59100(10)
_cell_length_b 17.3926(2)
_cell_length_c 18.46600(10)
_cell_measurement_reflns_used 29799
_cell_measurement_temperature 100(2)
_cell_measurement_theta_max 76.6310
_cell_measurement_theta_min 2.5280
_cell_volume 4011.60(8)
_computing_cell_refinement 'CrysAlisPro 1.171.40.67a (Rigaku OD, 2019)'
_computing_data_collection 'CrysAlisPro 1.171.40.67a (Rigaku OD, 2019)'
_computing_data_reduction 'CrysAlisPro 1.171.40.67a (Rigaku OD, 2019)'
_computing_structure_refinement 'SHELXL-2019/2 (Sheldrick, 2019)'
_computing_structure_solution 'SHELXT (G.M. Sheldrick, 2015)'
_diffrn_ambient_environment N~2~
_diffrn_ambient_temperature 100(2)
_diffrn_detector 'Hybrid Pixel Array Detector'
_diffrn_detector_area_resol_mean 10.0000
_diffrn_detector_type HyPix
_diffrn_measured_fraction_theta_full 0.998
_diffrn_measured_fraction_theta_max 0.998
_diffrn_measurement_details
;
List of Runs (angles in degrees, time in seconds):

  # Type    Start    End  Width  t~exp~   \w     \q     \k     \f   Frames
#--------------------------------------------------------------------------
  1  \w     66.00 119.00   0.50    0.15    --   47.20  43.00 136.00  106
  2  \w     94.00 178.00   0.50    0.65    --  106.49  43.00 136.00  168
  3  \w    147.00 178.00   0.50    0.65    --  106.49  15.00 150.00   62
  4  \w     95.00 171.00   0.50    0.65    --  106.49  30.00  60.00  152
  5  \w     93.00 130.00   0.50    0.65    --  106.49  15.00 150.00   74
  6  \w    101.00 178.00   0.50    0.65    --  106.49  30.00  30.00  154
  7  \w     95.00 178.00   0.50    0.65    --  106.49  15.00 -60.00  166
  8  \w    102.00 131.00   0.50    0.65    --  106.49  77.00-180.00   58
  9  \w    146.00 171.00   0.50    0.65    --  106.49  77.00-180.00   50
 10  \w    -68.00  20.00   0.50    0.15    --  -47.20  77.00   0.00  176
 11  \w    -44.00  25.00   0.50    0.15    --  -47.20  43.00 136.00  138
 12  \w    -25.00  48.00   0.50    0.15    --   47.20 -43.00 -15.00  146
 13  \w    124.00 178.00   0.50    0.65    --  106.49 125.00 -30.00  108
 14  \w    -12.00  19.00   0.50    0.15    --  -47.20  19.00-120.00   62
 15  \w    -25.00   9.00   0.50    0.15    --   47.20 -19.00-120.00   68
 16  \w     34.00  97.00   0.50    0.65    --  106.49 -94.00 -30.00  126
 17  \w     34.00  95.00   0.50    0.15    --   47.20-125.00-180.00  122
 18  \w     45.00 125.00   0.50    0.65    --  106.49-144.00-108.37  160
 19  \w     77.00 106.00   0.50    0.65    --  106.49-101.00 -89.47   58
 20  \w     34.00  60.00   0.50    0.65    --  106.49-101.00 -89.47   52
 21  \w     34.00  99.00   0.50    0.65    --  106.49 -94.00 -90.00  130
 22  \w     99.00 127.00   0.50    0.65    --  106.49-146.00  74.13   56
 23  \w     53.00 113.00   0.50    0.65    --  106.49-136.00 116.69  120
 24  \w     41.00  89.00   0.50    0.65    --  106.49-125.00 150.00   96
 25  \w     45.00  84.00   0.50    0.65    --  106.49 -94.00 120.00   78
 26  \w     41.00  91.00   0.50    0.65    --  106.49 -94.00 150.00  100
 27  \w     34.00  62.00   0.50    0.65    --  106.49 -61.00 150.00   56
 28  \w     37.00  72.00   0.50    0.65    --  106.49 -61.00  60.00   70
 29  \w     36.00  76.00   0.50    0.65    --  106.49 -77.00  30.00   80
 30  \w     42.00  67.00   0.50    0.65    --  106.49 -61.00 120.00   50
 31  \w     37.00 108.00   0.50    0.65    --  106.49 -77.00 -30.00  142
 32  \w     44.00  82.00   0.50    0.65    --  106.49 -77.00 -90.00   76
 33  \w     43.00  68.00   0.50    0.65    --  106.49 -61.00 -90.00   50
 34  \w    -48.00 -19.00   0.50    0.65    --  -86.25  61.00 -60.00   58
 35  \w    -48.00 -15.00   0.50    0.65    --  -86.25  45.00 -90.00   66
 36  \w    -45.00 -20.00   0.50    0.65    --  -86.25  43.00 136.00   50
 37  \w   -101.00 -76.00   0.50    0.15    --  -47.20 -43.00 -15.00   50
 38  \w   -128.00 -79.00   0.50    0.65    --  -86.25 -43.00 -15.00   98
 39  \w   -119.00 -74.00   0.50    0.15    --  -47.20-125.00 -60.00   90
 40  \w   -119.00 -83.00   0.50    0.15    --  -47.20-125.00  60.00   72
;
_diffrn_measurement_device 'four-circle diffractometer'
_diffrn_measurement_device_type 'XtaLAB Synergy, Dualflex, HyPix'
_diffrn_measurement_method '\w scans'
_diffrn_orient_matrix_type 'CrysAlisPro convention (1999,Acta A55,543-557)'
_diffrn_orient_matrix_UB_11 0.1203112000
_diffrn_orient_matrix_UB_12 0.0466947000
_diffrn_orient_matrix_UB_13 0.0233063000
_diffrn_orient_matrix_UB_21 -0.0015119000
_diffrn_orient_matrix_UB_22 -0.0686947000
_diffrn_orient_matrix_UB_23 0.0407867000
_diffrn_orient_matrix_UB_31 -0.0000348000
_diffrn_orient_matrix_UB_32 -0.0600639000
_diffrn_orient_matrix_UB_33 -0.0750142000
_diffrn_radiation_monochromator mirror
_diffrn_radiation_probe x-ray
_diffrn_radiation_type CuK\a
_diffrn_radiation_wavelength 1.54184
_diffrn_reflns_av_R_equivalents 0.0328
_diffrn_reflns_av_sigmaI/netI 0.0483
_diffrn_reflns_av_unetI/netI 0.0304
_diffrn_reflns_Laue_measured_fraction_full 0.998
_diffrn_reflns_Laue_measured_fraction_max 0.998
_diffrn_reflns_limit_h_max 17
_diffrn_reflns_limit_h_min -17
_diffrn_reflns_limit_k_max 20
_diffrn_reflns_limit_k_min -20
_diffrn_reflns_limit_l_max 20
_diffrn_reflns_limit_l_min -22
_diffrn_reflns_number 49997
_diffrn_reflns_point_group_measured_fraction_full 0.998
_diffrn_reflns_point_group_measured_fraction_max 0.998
_diffrn_reflns_theta_full 67.080
_diffrn_reflns_theta_max 67.080
_diffrn_reflns_theta_min 2.539
_diffrn_source 'micro-focus sealed X-ray tube'
_diffrn_source_type 'PhotonJet (Cu) X-ray Source'
_exptl_absorpt_coefficient_mu 1.161
_exptl_absorpt_correction_T_max 1.000
_exptl_absorpt_correction_T_min 0.322
_exptl_absorpt_correction_type gaussian
_exptl_absorpt_process_details
;
CrysAlisPro 1.171.40.67a (Rigaku Oxford Diffraction, 2019)
Numerical absorption correction based on gaussian integration over
			a multifaceted crystal model
Empirical absorption correction using spherical harmonics,
 implemented in SCALE3 ABSPACK scaling algorithm.
;
_exptl_crystal_colour colourless
_exptl_crystal_density_diffrn 1.013
_exptl_crystal_description block
_exptl_crystal_F_000 1344
_exptl_crystal_size_max 0.416
_exptl_crystal_size_mid 0.171
_exptl_crystal_size_min 0.147
_refine_diff_density_max 0.377
_refine_diff_density_min -0.335
_refine_diff_density_rms 0.039
_refine_ls_extinction_method none
_refine_ls_goodness_of_fit_ref 1.051
_refine_ls_hydrogen_treatment constr
_refine_ls_matrix_type full
_refine_ls_number_parameters 759
_refine_ls_number_reflns 14305
_refine_ls_number_restraints 0
_refine_ls_restrained_S_all 1.051
_refine_ls_R_factor_all 0.0386
_refine_ls_R_factor_gt 0.0347
_refine_ls_shift/su_max 0.001
_refine_ls_shift/su_mean 0.000
_refine_ls_structure_factor_coef Fsqd
_refine_ls_weighting_details 'w=1/[\s^2^(Fo^2^)+(0.0431P)^2^+1.4040P] where P=(Fo^2^+2Fc^2^)/3'
_refine_ls_weighting_scheme calc
_refine_ls_wR_factor_gt 0.0901
_refine_ls_wR_factor_ref 0.0923
_reflns_Friedel_coverage 0.000
_reflns_number_gt 12885
_reflns_number_total 14305
_reflns_threshold_expression 'I > 2\s(I)'
_cod_data_source_file d5sc02814k6.cif
_cod_data_source_block JL-NK-23_a_sq
_cod_depositor_comments 'Adding full bibliography for 1574991--1574993.cif.'
_cod_original_cell_volume 4011.60(7)
_cod_database_code 1574992
_shelx_shelxl_version_number 2019/3
_shelx_space_group_comment
;
The symmetry employed for this shelxl refinement is uniquely defined
by the following loop, which should always be used as a source of
symmetry information in preference to the above space-group names.
They are only intended as comments.
;
_cell_oxdiff_length_a 14.59104(14)
_cell_oxdiff_length_b 17.39262(17)
_cell_oxdiff_length_c 18.46604(13)
_cell_oxdiff_angle_alpha 102.6982(7)
_cell_oxdiff_angle_beta 97.8376(7)
_cell_oxdiff_angle_gamma 114.7425(9)
_cell_oxdiff_volume 4011.65(6)
_cell_oxdiff_measurement_reflns_used 29799
_oxdiff_exptl_absorpt_empirical_full_min 0.773
_oxdiff_exptl_absorpt_empirical_full_max 1.648
_oxdiff_exptl_absorpt_empirical_details
;
Empirical correction (ABSPACK) includes:
- Absorption correction using spherical harmonics
- Frame scaling
;
_reflns_odcompleteness_completeness 99.82
_reflns_odcompleteness_theta 66.97
_reflns_odcompleteness_iscentric 1
_chemical_oxdiff_formula 'C62 H61 N6 P4 O2'

loop_
_space_group_symop_operation_xyz
'x, y, z'
'-x, -y, -z'

loop_
_atom_site_label
_atom_site_type_symbol
_atom_site_fract_x
_atom_site_fract_y
_atom_site_fract_z
_atom_site_U_iso_or_equiv
_atom_site_adp_type
_atom_site_occupancy
_atom_site_site_symmetry_order
_atom_site_calc_flag
_atom_site_refinement_flags_posn
_atom_site_refinement_flags_adp
_atom_site_refinement_flags_occupancy
_atom_site_disorder_assembly
_atom_site_disorder_group
C4 C 0.76866(12) 0.56655(10) 0.36560(8) 0.0291(3) Uani 1 1 d . . . . .
H4A H 0.840846 0.596856 0.398794 0.035 Uiso 1 1 calc R U . . .
H4B H 0.720141 0.544440 0.397455 0.035 Uiso 1 1 calc R U . . .
C5 C 0.74675(13) 0.63271(10) 0.33365(9) 0.0311(3) Uani 1 1 d . . . . .
H5A H 0.801629 0.661556 0.308343 0.037 Uiso 1 1 calc R U . . .
H5B H 0.748446 0.679576 0.376258 0.037 Uiso 1 1 calc R U . . .
C6 C 0.64001(12) 0.58540(10) 0.27572(9) 0.0292(3) Uani 1 1 d . . . . .
H6A H 0.584520 0.564993 0.302828 0.035 Uiso 1 1 calc R U . . .
H6B H 0.630446 0.627658 0.251177 0.035 Uiso 1 1 calc R U . . .
C7 C 0.62989(11) 0.50582(9) 0.21413(8) 0.0226(3) Uani 1 1 d . . . . .
H7A H 0.558855 0.474348 0.179006 0.027 Uiso 1 1 calc R U . . .
H7B H 0.680779 0.526650 0.183565 0.027 Uiso 1 1 calc R U . . .
C8 C 0.41115(11) 0.34280(9) 0.22603(8) 0.0240(3) Uani 1 1 d . . . . .
H8A H 0.460864 0.397965 0.267736 0.029 Uiso 1 1 calc R U . . .
H8B H 0.373351 0.297237 0.249892 0.029 Uiso 1 1 calc R U . . .
C9 C 0.33334(11) 0.36100(10) 0.17802(9) 0.0290(3) Uani 1 1 d . . . . .
H9A H 0.292996 0.379174 0.210727 0.035 Uiso 1 1 calc R U . . .
H9B H 0.371622 0.410535 0.158183 0.035 Uiso 1 1 calc R U . . .
C10 C 0.25888(11) 0.27882(11) 0.11111(9) 0.0300(3) Uani 1 1 d . . . . .
H10A H 0.213114 0.293425 0.078136 0.036 Uiso 1 1 calc R U . . .
H10B H 0.214136 0.231569 0.130764 0.036 Uiso 1 1 calc R U . . .
P1 P 0.59485(2) 0.33492(2) 0.20767(2) 0.01795(8) Uani 1 1 d . . . . .
N1 N 0.64929(8) 0.44434(7) 0.24979(6) 0.0204(2) Uani 1 1 d . . . . .
C1 C 0.64421(10) 0.29803(8) 0.13810(7) 0.0189(3) Uani 1 1 d . . . . .
C11 C 0.32028(11) 0.24554(11) 0.06405(8) 0.0306(3) Uani 1 1 d . . . . .
H11A H 0.357251 0.289603 0.038620 0.037 Uiso 1 1 calc R U . . .
H11B H 0.271317 0.189003 0.023517 0.037 Uiso 1 1 calc R U . . .
C12 C 0.39958(10) 0.23057(9) 0.11426(8) 0.0254(3) Uani 1 1 d . . . . .
H12A H 0.362253 0.181337 0.134693 0.030 Uiso 1 1 calc R U . . .
H12B H 0.441580 0.213227 0.082737 0.030 Uiso 1 1 calc R U . . .
C13 C 0.55900(13) 0.29976(11) 0.34253(9) 0.0319(3) Uani 1 1 d . . . . .
H13A H 0.503463 0.316702 0.329415 0.038 Uiso 1 1 calc R U . . .
H13B H 0.613926 0.348235 0.387114 0.038 Uiso 1 1 calc R U . . .
C14 C 0.51356(14) 0.21416(13) 0.36372(10) 0.0397(4) Uani 1 1 d . . . . .
H14A H 0.454828 0.166924 0.320613 0.048 Uiso 1 1 calc R U . . .
H14B H 0.486038 0.223684 0.409189 0.048 Uiso 1 1 calc R U . . .
C15 C 0.59643(14) 0.18442(13) 0.38148(11) 0.0411(4) Uani 1 1 d . . . . .
H15A H 0.563673 0.125246 0.389240 0.049 Uiso 1 1 calc R U . . .
H15B H 0.649750 0.227064 0.429443 0.049 Uiso 1 1 calc R U . . .
C16 C 0.64866(13) 0.17951(11) 0.31518(9) 0.0337(3) Uani 1 1 d . . . . .
H16A H 0.707380 0.166606 0.329589 0.040 Uiso 1 1 calc R U . . .
H16B H 0.597571 0.130600 0.269157 0.040 Uiso 1 1 calc R U . . .
C17 C 0.68901(11) 0.26681(10) 0.29668(8) 0.0251(3) Uani 1 1 d . . . . .
H17A H 0.743482 0.315023 0.341637 0.030 Uiso 1 1 calc R U . . .
H17B H 0.721038 0.262254 0.253032 0.030 Uiso 1 1 calc R U . . .
C18 C 0.85104(10) 0.36977(9) 0.10470(7) 0.0193(3) Uani 1 1 d . . . . .
C19 C 0.88398(10) 0.35956(9) 0.18371(8) 0.0226(3) Uani 1 1 d . . . . .
H19A H 0.887771 0.408985 0.224811 0.027 Uiso 1 1 calc R U . . .
H19B H 0.830528 0.303053 0.187330 0.027 Uiso 1 1 calc R U . . .
C20 C 0.99050(11) 0.35990(10) 0.19591(8) 0.0263(3) Uani 1 1 d . . . . .
H20 H 1.009185 0.352927 0.247375 0.032 Uiso 1 1 calc R U . . .
C21 C 1.07434(11) 0.44759(10) 0.19204(8) 0.0277(3) Uani 1 1 d . . . . .
H21A H 1.142821 0.447568 0.199599 0.033 Uiso 1 1 calc R U . . .
H21B H 1.080159 0.497899 0.233285 0.033 Uiso 1 1 calc R U . . .
C22 C 1.04465(10) 0.45846(10) 0.11353(8) 0.0249(3) Uani 1 1 d . . . . .
H22 H 1.099010 0.515926 0.110797 0.030 Uiso 1 1 calc R U . . .
C23 C 0.93823(10) 0.45848(9) 0.10229(8) 0.0216(3) Uani 1 1 d . . . . .
H23A H 0.920253 0.467492 0.052224 0.026 Uiso 1 1 calc R U . . .
H23B H 0.942867 0.508487 0.143219 0.026 Uiso 1 1 calc R U . . .
C24 C 0.84703(10) 0.29251(9) 0.04198(8) 0.0212(3) Uani 1 1 d . . . . .
H24A H 0.792892 0.235209 0.043702 0.025 Uiso 1 1 calc R U . . .
H24B H 0.827844 0.298562 -0.009237 0.025 Uiso 1 1 calc R U . . .
C25 C 0.95392(11) 0.29277(10) 0.05412(8) 0.0243(3) Uani 1 1 d . . . . .
H25 H 0.949833 0.242350 0.013015 0.029 Uiso 1 1 calc R U . . .
C26 C 0.98331(11) 0.28209(10) 0.13313(8) 0.0271(3) Uani 1 1 d . . . . .
H26A H 0.929796 0.225183 0.136045 0.032 Uiso 1 1 calc R U . . .
H26B H 1.051273 0.281137 0.140641 0.032 Uiso 1 1 calc R U . . .
C27 C 1.03720(11) 0.38097(10) 0.05002(8) 0.0258(3) Uani 1 1 d . . . . .
H27A H 1.105650 0.380924 0.056461 0.031 Uiso 1 1 calc R U . . .
H27B H 1.018543 0.388060 -0.000828 0.031 Uiso 1 1 calc R U . . .
C28 C 0.65861(10) 0.36042(8) 0.00131(7) 0.0184(3) Uani 1 1 d . . . . .
C29 C 0.57827(10) 0.39571(9) 0.01156(8) 0.0213(3) Uani 1 1 d . . . . .
H29A H 0.530267 0.362068 0.039231 0.026 Uiso 1 1 calc R U . . .
H29B H 0.615482 0.459090 0.043139 0.026 Uiso 1 1 calc R U . . .
C30 C 0.51474(10) 0.38666(9) -0.06590(8) 0.0240(3) Uani 1 1 d . . . . .
H30 H 0.462875 0.408967 -0.057286 0.029 Uiso 1 1 calc R U . . .
C31 C 0.58969(11) 0.44227(9) -0.10623(8) 0.0261(3) Uani 1 1 d . . . . .
H31A H 0.626446 0.505529 -0.074328 0.031 Uiso 1 1 calc R U . . .
H31B H 0.549981 0.437928 -0.156213 0.031 Uiso 1 1 calc R U . . .
C32 C 0.66937(10) 0.40806(9) -0.11908(8) 0.0237(3) Uani 1 1 d . . . . .
H32 H 0.718333 0.444383 -0.145487 0.028 Uiso 1 1 calc R U . . .
C33 C 0.73178(10) 0.41533(9) -0.04145(8) 0.0210(3) Uani 1 1 d . . . . .
H33A H 0.770507 0.478499 -0.009369 0.025 Uiso 1 1 calc R U . . .
H33B H 0.783305 0.393513 -0.050180 0.025 Uiso 1 1 calc R U . . .
C34 C 0.59813(10) 0.26281(9) -0.05002(7) 0.0204(3) Uani 1 1 d . . . . .
H34A H 0.647754 0.238573 -0.057848 0.024 Uiso 1 1 calc R U . . .
H34B H 0.548929 0.227189 -0.024107 0.024 Uiso 1 1 calc R U . . .
C35 C 0.53705(10) 0.25490(9) -0.12845(8) 0.0225(3) Uani 1 1 d . . . . .
H35 H 0.499671 0.191146 -0.161026 0.027 Uiso 1 1 calc R U . . .
C36 C 0.45740(10) 0.28900(9) -0.11594(8) 0.0239(3) Uani 1 1 d . . . . .
H36A H 0.408077 0.252863 -0.090382 0.029 Uiso 1 1 calc R U . . .
H36B H 0.416915 0.283503 -0.166081 0.029 Uiso 1 1 calc R U . . .
C37 C 0.61207(11) 0.31060(10) -0.16910(8) 0.0241(3) Uani 1 1 d . . . . .
H37A H 0.663200 0.288408 -0.178109 0.029 Uiso 1 1 calc R U . . .
H37B H 0.572382 0.305279 -0.219496 0.029 Uiso 1 1 calc R U . . .
P2 P 0.72835(2) 0.38309(2) 0.10428(2) 0.01687(7) Uani 1 1 d . . . . .
N2 N 0.46917(8) 0.31145(7) 0.17840(6) 0.0204(2) Uani 1 1 d . . . . .
C2 C 0.61685(11) 0.19949(9) 0.11218(8) 0.0226(3) Uani 1 1 d . . . . .
H2A H 0.591238 0.175804 0.056086 0.034 Uiso 1 1 calc R U . . .
H2B H 0.562517 0.166629 0.135413 0.034 Uiso 1 1 calc R U . . .
H2C H 0.679269 0.192921 0.128453 0.034 Uiso 1 1 calc R U . . .
N3 N 0.60374(9) 0.28846(8) 0.27694(6) 0.0219(2) Uani 1 1 d . . . . .
C3 C 0.75535(11) 0.48841(9) 0.30087(8) 0.0245(3) Uani 1 1 d . . . . .
H3A H 0.807267 0.509804 0.271179 0.029 Uiso 1 1 calc R U . . .
H3B H 0.767613 0.445335 0.322656 0.029 Uiso 1 1 calc R U . . .
P1_1 P 0.88730(2) 1.13143(2) 0.71758(2) 0.01837(8) Uani 1 1 d . . . . .
N1_1 N 0.99794(8) 1.18829(8) 0.78735(6) 0.0221(2) Uani 1 1 d . . . . .
C1_1 C 0.90011(10) 1.05652(9) 0.64938(7) 0.0209(3) Uani 1 1 d . . . . .
P2_1 P 0.78922(2) 0.94950(2) 0.61514(2) 0.01816(8) Uani 1 1 d . . . . .
N2_1 N 0.79072(8) 1.09401(7) 0.75980(6) 0.0197(2) Uani 1 1 d . . . . .
C2_1 C 1.00219(11) 1.08447(10) 0.62457(8) 0.0255(3) Uani 1 1 d . . . . .
H2A_1 H 0.986756 1.070518 0.568543 0.038 Uiso 1 1 calc R U . . .
H2B_1 H 1.038261 1.052191 0.640807 0.038 Uiso 1 1 calc R U . . .
H2C_1 H 1.046909 1.148598 0.648480 0.038 Uiso 1 1 calc R U . . .
N3_1 N 0.86275(9) 1.20619(8) 0.68545(6) 0.0222(2) Uani 1 1 d . . . . .
C3_1 C 1.01888(11) 1.26582(10) 0.85060(8) 0.0266(3) Uani 1 1 d . . . . .
H3A_1 H 1.009669 1.248414 0.897713 0.032 Uiso 1 1 calc R U . . .
H3B_1 H 0.968622 1.288292 0.837747 0.032 Uiso 1 1 calc R U . . .
C4_1 C 1.13005(11) 1.33905(10) 0.86509(9) 0.0303(3) Uani 1 1 d . . . . .
H4A_1 H 1.137688 1.359504 0.819263 0.036 Uiso 1 1 calc R U . . .
H4B_1 H 1.144176 1.390375 0.909049 0.036 Uiso 1 1 calc R U . . .
C5_1 C 1.20859(12) 1.30481(11) 0.88237(10) 0.0348(3) Uani 1 1 d . . . . .
H5A_1 H 1.279366 1.350469 0.885241 0.042 Uiso 1 1 calc R U . . .
H5B_1 H 1.209277 1.294040 0.932859 0.042 Uiso 1 1 calc R U . . .
C6_1 C 1.18114(11) 1.21885(10) 0.82054(9) 0.0312(3) Uani 1 1 d . . . . .
H6A_1 H 1.227652 1.193975 0.836341 0.037 Uiso 1 1 calc R U . . .
H6B_1 H 1.192394 1.231686 0.771938 0.037 Uiso 1 1 calc R U . . .
C7_1 C 1.06741(10) 1.15057(9) 0.80747(8) 0.0248(3) Uani 1 1 d . . . . .
H7A_1 H 1.050073 1.096359 0.765462 0.030 Uiso 1 1 calc R U . . .
H7B_1 H 1.057354 1.133644 0.854693 0.030 Uiso 1 1 calc R U . . .
C8_1 C 0.80080(10) 1.04544(9) 0.81380(8) 0.0232(3) Uani 1 1 d . . . . .
H8A_1 H 0.875629 1.065269 0.836075 0.028 Uiso 1 1 calc R U . . .
H8B_1 H 0.767249 0.980930 0.786044 0.028 Uiso 1 1 calc R U . . .
C9_1 C 0.74946(11) 1.06204(11) 0.87788(8) 0.0286(3) Uani 1 1 d . . . . .
H9A_1 H 0.786315 1.125960 0.907941 0.034 Uiso 1 1 calc R U . . .
H9B_1 H 0.754900 1.027608 0.912932 0.034 Uiso 1 1 calc R U . . .
C10_1 C 0.63459(11) 1.03453(11) 0.84464(9) 0.0303(3) Uani 1 1 d . . . . .
H10A_1 H 0.595669 0.969179 0.820713 0.036 Uiso 1 1 calc R U . . .
H10B_1 H 0.604050 1.051091 0.886412 0.036 Uiso 1 1 calc R U . . .
C11_1 C 0.62420(11) 1.08036(10) 0.78461(8) 0.0271(3) Uani 1 1 d . . . . .
H11A_1 H 0.549325 1.057345 0.759841 0.033 Uiso 1 1 calc R U . . .
H11B_1 H 0.654062 1.145092 0.810202 0.033 Uiso 1 1 calc R U . . .
C12_1 C 0.68026(10) 1.06452(9) 0.72347(8) 0.0219(3) Uani 1 1 d . . . . .
H12A_1 H 0.646019 1.000413 0.694182 0.026 Uiso 1 1 calc R U . . .
H12B_1 H 0.675815 1.097803 0.687133 0.026 Uiso 1 1 calc R U . . .
C13_1 C 0.83881(11) 1.27331(9) 0.73016(8) 0.0268(3) Uani 1 1 d . . . . .
H13A_1 H 0.904408 1.329066 0.756181 0.032 Uiso 1 1 calc R U . . .
H13B_1 H 0.806193 1.251811 0.770157 0.032 Uiso 1 1 calc R U . . .
C14_1 C 0.76547(12) 1.29191(11) 0.67879(9) 0.0330(3) Uani 1 1 d . . . . .
H14A_1 H 0.752736 1.338884 0.709794 0.040 Uiso 1 1 calc R U . . .
H14B_1 H 0.697651 1.237412 0.656210 0.040 Uiso 1 1 calc R U . . .
C15_1 C 0.81147(14) 1.32177(12) 0.61473(10) 0.0379(4) Uani 1 1 d . . . . .
H15A_1 H 0.874797 1.380107 0.636813 0.045 Uiso 1 1 calc R U . . .
H15B_1 H 0.760133 1.328708 0.579304 0.045 Uiso 1 1 calc R U . . .
C16_1 C 0.83951(15) 1.25302(12) 0.57057(9) 0.0395(4) Uani 1 1 d . . . . .
H16A_1 H 0.774765 1.197155 0.542758 0.047 Uiso 1 1 calc R U . . .
H16B_1 H 0.875256 1.275397 0.532120 0.047 Uiso 1 1 calc R U . . .
C17_1 C 0.91007(13) 1.23406(11) 0.62429(9) 0.0315(3) Uani 1 1 d . . . . .
H17A_1 H 0.923084 1.186530 0.594636 0.038 Uiso 1 1 calc R U . . .
H17B_1 H 0.978061 1.288239 0.647570 0.038 Uiso 1 1 calc R U . . .
C18_1 C 0.83987(11) 0.86529(9) 0.61790(7) 0.0216(3) Uani 1 1 d . . . . .
C19_1 C 0.89468(12) 0.84424(10) 0.55613(8) 0.0268(3) Uani 1 1 d . . . . .
H19A_1 H 0.846461 0.821621 0.504471 0.032 Uiso 1 1 calc R U . . .
H19B_1 H 0.956807 0.899313 0.558966 0.032 Uiso 1 1 calc R U . . .
C20_1 C 0.92833(13) 0.77403(11) 0.56849(9) 0.0340(3) Uani 1 1 d . . . . .
H20_1 H 0.962415 0.760220 0.527521 0.041 Uiso 1 1 calc R U . . .
C21_1 C 1.00571(13) 0.81013(12) 0.64735(9) 0.0353(4) Uani 1 1 d . . . . .
H21A_1 H 1.068093 0.865131 0.650403 0.042 Uiso 1 1 calc R U . . .
H21B_1 H 1.028542 0.765685 0.655076 0.042 Uiso 1 1 calc R U . . .
C22_1 C 0.95219(12) 0.83011(11) 0.70983(8) 0.0300(3) Uani 1 1 d . . . . .
H22_1 H 1.002526 0.854262 0.761480 0.036 Uiso 1 1 calc R U . . .
C23_1 C 0.91764(11) 0.89967(10) 0.69715(8) 0.0255(3) Uani 1 1 d . . . . .
H23A_1 H 0.979716 0.955178 0.700760 0.031 Uiso 1 1 calc R U . . .
H23B_1 H 0.884406 0.913617 0.737969 0.031 Uiso 1 1 calc R U . . .
C24_1 C 0.74565(11) 0.77825(9) 0.61545(8) 0.0256(3) Uani 1 1 d . . . . .
H24A_1 H 0.711719 0.791366 0.656061 0.031 Uiso 1 1 calc R U . . .
H24B_1 H 0.693824 0.753893 0.565190 0.031 Uiso 1 1 calc R U . . .
C25_1 C 0.77988(13) 0.70866(10) 0.62738(9) 0.0309(3) Uani 1 1 d . . . . .
H25_1 H 0.717487 0.652757 0.624498 0.037 Uiso 1 1 calc R U . . .
C26_1 C 0.83243(14) 0.68915(11) 0.56453(9) 0.0370(4) Uani 1 1 d . . . . .
H26A_1 H 0.782332 0.665451 0.513540 0.044 Uiso 1 1 calc R U . . .
H26B_1 H 0.853734 0.643522 0.571125 0.044 Uiso 1 1 calc R U . . .
C27_1 C 0.85723(13) 0.74493(11) 0.70585(9) 0.0314(3) Uani 1 1 d . . . . .
H27A_1 H 0.823526 0.757500 0.746795 0.038 Uiso 1 1 calc R U . . .
H27B_1 H 0.879316 0.700168 0.713903 0.038 Uiso 1 1 calc R U . . .
C28_1 C 0.72870(10) 0.93115(9) 0.51044(7) 0.0207(3) Uani 1 1 d . . . . .
C29_1 C 0.66382(11) 0.98244(10) 0.51622(8) 0.0251(3) Uani 1 1 d . . . . .
H29A_1 H 0.612586 0.959213 0.545952 0.030 Uiso 1 1 calc R U . . .
H29B_1 H 0.710770 1.046188 0.544001 0.030 Uiso 1 1 calc R U . . .
C30_1 C 0.60579(12) 0.97297(11) 0.43625(9) 0.0309(3) Uani 1 1 d . . . . .
H30_1 H 0.565093 1.007087 0.441672 0.037 Uiso 1 1 calc R U . . .
C31_1 C 0.53117(12) 0.87436(12) 0.39460(9) 0.0362(4) Uani 1 1 d . . . . .
H31A_1 H 0.479517 0.850902 0.423976 0.043 Uiso 1 1 calc R U . . .
H31B_1 H 0.492876 0.867364 0.343055 0.043 Uiso 1 1 calc R U . . .
C32_1 C 0.59347(12) 0.82238(10) 0.38678(8) 0.0325(3) Uani 1 1 d . . . . .
H32_1 H 0.544644 0.758016 0.359671 0.039 Uiso 1 1 calc R U . . .
C33_1 C 0.65194(11) 0.83264(9) 0.46704(8) 0.0263(3) Uani 1 1 d . . . . .
H33A_1 H 0.690874 0.797680 0.461876 0.032 Uiso 1 1 calc R U . . .
H33B_1 H 0.600931 0.808970 0.496801 0.032 Uiso 1 1 calc R U . . .
C34_1 C 0.80529(11) 0.96820(10) 0.46232(8) 0.0235(3) Uani 1 1 d . . . . .
H34A_1 H 0.852771 1.032173 0.488789 0.028 Uiso 1 1 calc R U . . .
H34B_1 H 0.848261 0.936784 0.457605 0.028 Uiso 1 1 calc R U . . .
C35_1 C 0.74639(12) 0.95649(10) 0.38164(8) 0.0278(3) Uani 1 1 d . . . . .
H35_1 H 0.797803 0.979905 0.351366 0.033 Uiso 1 1 calc R U . . .
C36_1 C 0.68414(12) 1.00860(10) 0.38936(8) 0.0302(3) Uani 1 1 d . . . . .
H36A_1 H 0.646471 1.002118 0.337780 0.036 Uiso 1 1 calc R U . . .
H36B_1 H 0.732161 1.072570 0.415361 0.036 Uiso 1 1 calc R U . . .
C37_1 C 0.67237(13) 0.85801(11) 0.34041(8) 0.0333(3) Uani 1 1 d . . . . .
H37A_1 H 0.712684 0.824246 0.335102 0.040 Uiso 1 1 calc R U . . .
H37B_1 H 0.635102 0.850473 0.288325 0.040 Uiso 1 1 calc R U . . .

loop_
_atom_site_aniso_label
_atom_site_aniso_U_11
_atom_site_aniso_U_22
_atom_site_aniso_U_33
_atom_site_aniso_U_23
_atom_site_aniso_U_13
_atom_site_aniso_U_12
C4 0.0315(8) 0.0262(7) 0.0233(7) 0.0038(6) 0.0007(6) 0.0116(6)
C5 0.0388(8) 0.0221(7) 0.0262(7) 0.0015(6) 0.0021(6) 0.0133(6)
C6 0.0342(8) 0.0246(7) 0.0305(8) 0.0079(6) 0.0058(6) 0.0162(6)
C7 0.0230(7) 0.0213(7) 0.0238(7) 0.0089(5) 0.0034(5) 0.0105(5)
C8 0.0242(7) 0.0258(7) 0.0258(7) 0.0095(6) 0.0106(6) 0.0130(6)
C9 0.0270(7) 0.0311(8) 0.0382(8) 0.0170(7) 0.0133(6) 0.0175(6)
C10 0.0213(7) 0.0401(8) 0.0331(8) 0.0162(7) 0.0080(6) 0.0155(6)
P1 0.01771(16) 0.01902(16) 0.01836(16) 0.00797(13) 0.00467(12) 0.00856(13)
N1 0.0196(5) 0.0208(5) 0.0201(5) 0.0065(4) 0.0026(4) 0.0093(5)
C1 0.0192(6) 0.0192(6) 0.0211(6) 0.0092(5) 0.0059(5) 0.0098(5)
C11 0.0210(7) 0.0416(9) 0.0262(7) 0.0087(6) 0.0049(6) 0.0130(6)
C12 0.0194(7) 0.0235(7) 0.0273(7) 0.0033(6) 0.0044(5) 0.0073(6)
C13 0.0392(8) 0.0438(9) 0.0248(7) 0.0162(7) 0.0133(6) 0.0259(7)
C14 0.0391(9) 0.0577(11) 0.0425(9) 0.0349(8) 0.0223(7) 0.0278(8)
C15 0.0438(9) 0.0525(10) 0.0489(10) 0.0385(9) 0.0221(8) 0.0279(8)
C16 0.0380(8) 0.0353(8) 0.0373(8) 0.0204(7) 0.0108(7) 0.0207(7)
C17 0.0241(7) 0.0309(7) 0.0253(7) 0.0140(6) 0.0061(6) 0.0146(6)
C18 0.0156(6) 0.0224(6) 0.0200(6) 0.0086(5) 0.0032(5) 0.0084(5)
C19 0.0212(7) 0.0302(7) 0.0211(7) 0.0108(6) 0.0057(5) 0.0147(6)
C20 0.0232(7) 0.0404(8) 0.0226(7) 0.0145(6) 0.0055(5) 0.0193(6)
C21 0.0176(6) 0.0378(8) 0.0261(7) 0.0080(6) 0.0014(5) 0.0135(6)
C22 0.0155(6) 0.0301(7) 0.0279(7) 0.0114(6) 0.0044(5) 0.0086(6)
C23 0.0169(6) 0.0229(7) 0.0238(7) 0.0086(5) 0.0033(5) 0.0078(5)
C24 0.0197(6) 0.0243(7) 0.0219(7) 0.0093(5) 0.0053(5) 0.0112(5)
C25 0.0240(7) 0.0308(7) 0.0245(7) 0.0102(6) 0.0078(5) 0.0172(6)
C26 0.0249(7) 0.0359(8) 0.0308(8) 0.0165(6) 0.0094(6) 0.0198(6)
C27 0.0200(7) 0.0370(8) 0.0267(7) 0.0145(6) 0.0083(5) 0.0159(6)
C28 0.0157(6) 0.0205(6) 0.0194(6) 0.0086(5) 0.0036(5) 0.0079(5)
C29 0.0191(6) 0.0248(7) 0.0218(7) 0.0078(5) 0.0038(5) 0.0121(5)
C30 0.0201(6) 0.0289(7) 0.0256(7) 0.0093(6) 0.0022(5) 0.0143(6)
C31 0.0255(7) 0.0251(7) 0.0252(7) 0.0102(6) -0.0018(6) 0.0107(6)
C32 0.0192(6) 0.0277(7) 0.0230(7) 0.0138(6) 0.0036(5) 0.0074(6)
C33 0.0169(6) 0.0226(6) 0.0218(6) 0.0102(5) 0.0033(5) 0.0066(5)
C34 0.0194(6) 0.0202(6) 0.0206(6) 0.0078(5) 0.0035(5) 0.0080(5)
C35 0.0207(6) 0.0224(7) 0.0196(6) 0.0055(5) 0.0007(5) 0.0073(5)
C36 0.0168(6) 0.0286(7) 0.0236(7) 0.0106(6) 0.0017(5) 0.0079(6)
C37 0.0213(7) 0.0325(7) 0.0191(6) 0.0103(6) 0.0035(5) 0.0126(6)
P2 0.01486(15) 0.01855(16) 0.01799(16) 0.00759(12) 0.00349(12) 0.00771(12)
N2 0.0182(5) 0.0206(5) 0.0221(6) 0.0065(4) 0.0055(4) 0.0087(4)
C2 0.0247(7) 0.0205(6) 0.0246(7) 0.0098(5) 0.0079(5) 0.0104(5)
N3 0.0241(6) 0.0265(6) 0.0206(6) 0.0114(5) 0.0077(5) 0.0143(5)
C3 0.0228(7) 0.0243(7) 0.0238(7) 0.0063(6) 0.0014(5) 0.0104(6)
P1_1 0.01528(15) 0.02198(16) 0.01751(16) 0.00633(13) 0.00379(12) 0.00835(13)
N1_1 0.0174(5) 0.0251(6) 0.0209(6) 0.0045(5) 0.0023(4) 0.0093(5)
C1_1 0.0178(6) 0.0262(7) 0.0193(6) 0.0073(5) 0.0050(5) 0.0105(5)
P2_1 0.01794(16) 0.02246(16) 0.01598(15) 0.00685(13) 0.00425(12) 0.01066(13)
N2_1 0.0168(5) 0.0246(6) 0.0186(5) 0.0075(4) 0.0045(4) 0.0101(5)
C2_1 0.0205(7) 0.0320(7) 0.0248(7) 0.0091(6) 0.0074(5) 0.0123(6)
N3_1 0.0218(6) 0.0254(6) 0.0228(6) 0.0104(5) 0.0081(5) 0.0119(5)
C3_1 0.0232(7) 0.0311(7) 0.0213(7) 0.0036(6) 0.0037(5) 0.0115(6)
C4_1 0.0252(7) 0.0259(7) 0.0302(8) 0.0036(6) 0.0012(6) 0.0074(6)
C5_1 0.0205(7) 0.0328(8) 0.0394(9) 0.0085(7) -0.0019(6) 0.0060(6)
C6_1 0.0187(7) 0.0328(8) 0.0395(8) 0.0120(7) 0.0026(6) 0.0107(6)
C7_1 0.0202(7) 0.0272(7) 0.0250(7) 0.0087(6) 0.0014(5) 0.0102(6)
C8_1 0.0203(6) 0.0282(7) 0.0232(7) 0.0113(6) 0.0057(5) 0.0115(6)
C9_1 0.0283(7) 0.0376(8) 0.0223(7) 0.0121(6) 0.0099(6) 0.0150(6)
C10_1 0.0269(7) 0.0397(8) 0.0300(8) 0.0145(7) 0.0150(6) 0.0166(7)
C11_1 0.0230(7) 0.0329(8) 0.0315(8) 0.0112(6) 0.0114(6) 0.0165(6)
C12_1 0.0165(6) 0.0272(7) 0.0229(7) 0.0090(5) 0.0046(5) 0.0105(5)
C13_1 0.0281(7) 0.0252(7) 0.0297(7) 0.0097(6) 0.0094(6) 0.0137(6)
C14_1 0.0326(8) 0.0323(8) 0.0415(9) 0.0155(7) 0.0107(7) 0.0195(7)
C15_1 0.0479(10) 0.0395(9) 0.0383(9) 0.0203(7) 0.0114(7) 0.0270(8)
C16_1 0.0578(11) 0.0435(9) 0.0316(8) 0.0206(7) 0.0160(8) 0.0308(9)
C17_1 0.0387(8) 0.0359(8) 0.0331(8) 0.0198(7) 0.0187(7) 0.0219(7)
C18_1 0.0249(7) 0.0261(7) 0.0188(6) 0.0087(5) 0.0060(5) 0.0154(6)
C19_1 0.0343(8) 0.0330(8) 0.0228(7) 0.0115(6) 0.0117(6) 0.0217(7)
C20_1 0.0494(9) 0.0433(9) 0.0303(8) 0.0164(7) 0.0204(7) 0.0349(8)
C21_1 0.0381(9) 0.0446(9) 0.0421(9) 0.0216(7) 0.0159(7) 0.0306(8)
C22_1 0.0335(8) 0.0410(9) 0.0252(7) 0.0133(6) 0.0056(6) 0.0251(7)
C23_1 0.0275(7) 0.0334(8) 0.0210(7) 0.0084(6) 0.0049(6) 0.0193(6)
C24_1 0.0291(7) 0.0285(7) 0.0227(7) 0.0114(6) 0.0062(6) 0.0150(6)
C25_1 0.0387(8) 0.0295(8) 0.0308(8) 0.0146(6) 0.0090(7) 0.0189(7)
C26_1 0.0581(11) 0.0330(8) 0.0300(8) 0.0103(7) 0.0103(7) 0.0304(8)
C27_1 0.0412(9) 0.0388(8) 0.0294(8) 0.0183(7) 0.0120(7) 0.0276(7)
C28_1 0.0206(6) 0.0252(7) 0.0176(6) 0.0085(5) 0.0044(5) 0.0111(6)
C29_1 0.0245(7) 0.0339(8) 0.0224(7) 0.0114(6) 0.0057(5) 0.0172(6)
C30_1 0.0299(8) 0.0422(9) 0.0285(8) 0.0155(7) 0.0047(6) 0.0224(7)
C31_1 0.0250(7) 0.0499(10) 0.0274(8) 0.0183(7) -0.0022(6) 0.0113(7)
C32_1 0.0345(8) 0.0295(8) 0.0215(7) 0.0083(6) -0.0034(6) 0.0068(6)
C33_1 0.0284(7) 0.0257(7) 0.0198(7) 0.0083(6) 0.0025(6) 0.0086(6)
C34_1 0.0234(7) 0.0302(7) 0.0202(7) 0.0115(6) 0.0066(5) 0.0134(6)
C35_1 0.0309(8) 0.0359(8) 0.0209(7) 0.0143(6) 0.0084(6) 0.0162(7)
C36_1 0.0342(8) 0.0348(8) 0.0243(7) 0.0150(6) 0.0030(6) 0.0169(7)
C37_1 0.0442(9) 0.0382(8) 0.0165(7) 0.0084(6) 0.0031(6) 0.0197(7)

loop_
_atom_type_symbol
_atom_type_description
_atom_type_scat_dispersion_real
_atom_type_scat_dispersion_imag
_atom_type_scat_source
C C 0.0181 0.0091 'International Tables Vol C Tables 4.2.6.8 and 6.1.1.4'
H H 0.0000 0.0000 'International Tables Vol C Tables 4.2.6.8 and 6.1.1.4'
N N 0.0311 0.0180 'International Tables Vol C Tables 4.2.6.8 and 6.1.1.4'
P P 0.2955 0.4335 'International Tables Vol C Tables 4.2.6.8 and 6.1.1.4'

loop_
_exptl_crystal_face_index_h
_exptl_crystal_face_index_k
_exptl_crystal_face_index_l
_exptl_crystal_face_perp_dist
3 -8 9 0.0901
-1 5 8 0.1439
-9 4 5 0.0867
8 -5 -7 0.0780
9 -6 -4 0.0845
-5 9 -8 0.0547
-3 1 11 0.0796
1 -8 10 0.0996
0 -7 11 0.0955
5 5 -8 0.1770
0 9 3 0.2003
6 0 -10 0.0991
-5 -6 7 0.1324
-5 2 10 0.0698
-8 -2 3 0.1326
9 -3 -6 0.1101
7 2 2 0.1965
6 -7 -7 0.1160
-8 8 4 0.0857
-2 4 10 0.1125
7 -5 7 0.0931
-6 -1 10 0.0825
8 -7 3 0.0798
3 -11 1 0.1658
4 -7 -7 0.1370
3 1 -12 0.1025
2 5 -12 0.1059
-2 1 11 0.0888
-9 2 1 0.1176
-3 4 -11 0.0988

loop_
_geom_angle_atom_site_label_1
_geom_angle_atom_site_label_2
_geom_angle_atom_site_label_3
_geom_angle
_geom_angle_site_symmetry_1
_geom_angle_site_symmetry_3
_geom_angle_publ_flag
C3 C4 C5 110.85(12) . . ?
C3 C4 H4A 109.5 . . ?
C5 C4 H4A 109.5 . . ?
C3 C4 H4B 109.5 . . ?
C5 C4 H4B 109.5 . . ?
H4A C4 H4B 108.1 . . ?
C4 C5 C6 110.44(12) . . ?
C4 C5 H5A 109.6 . . ?
C6 C5 H5A 109.6 . . ?
C4 C5 H5B 109.6 . . ?
C6 C5 H5B 109.6 . . ?
H5A C5 H5B 108.1 . . ?
C7 C6 C5 111.10(12) . . ?
C7 C6 H6A 109.4 . . ?
C5 C6 H6A 109.4 . . ?
C7 C6 H6B 109.4 . . ?
C5 C6 H6B 109.4 . . ?
H6A C6 H6B 108.0 . . ?
N1 C7 C6 110.26(11) . . ?
N1 C7 H7A 109.6 . . ?
C6 C7 H7A 109.6 . . ?
N1 C7 H7B 109.6 . . ?
C6 C7 H7B 109.6 . . ?
H7A C7 H7B 108.1 . . ?
N2 C8 C9 110.99(11) . . ?
N2 C8 H8A 109.4 . . ?
C9 C8 H8A 109.4 . . ?
N2 C8 H8B 109.4 . . ?
C9 C8 H8B 109.4 . . ?
H8A C8 H8B 108.0 . . ?
C10 C9 C8 110.89(12) . . ?
C10 C9 H9A 109.5 . . ?
C8 C9 H9A 109.5 . . ?
C10 C9 H9B 109.5 . . ?
C8 C9 H9B 109.5 . . ?
H9A C9 H9B 108.0 . . ?
C9 C10 C11 110.03(12) . . ?
C9 C10 H10A 109.7 . . ?
C11 C10 H10A 109.7 . . ?
C9 C10 H10B 109.7 . . ?
C11 C10 H10B 109.7 . . ?
H10A C10 H10B 108.2 . . ?
N1 P1 N3 107.19(6) . . ?
N1 P1 N2 100.46(5) . . ?
N3 P1 N2 107.56(6) . . ?
N1 P1 C1 117.47(6) . . ?
N3 P1 C1 108.63(6) . . ?
N2 P1 C1 114.83(6) . . ?
C3 N1 C7 111.02(10) . . ?
C3 N1 P1 117.80(9) . . ?
C7 N1 P1 123.73(9) . . ?
C2 C1 P1 119.20(9) . . ?
C2 C1 P2 126.75(9) . . ?
P1 C1 P2 114.02(7) . . ?
C10 C11 C12 111.49(12) . . ?
C10 C11 H11A 109.3 . . ?
C12 C11 H11A 109.3 . . ?
C10 C11 H11B 109.3 . . ?
C12 C11 H11B 109.3 . . ?
H11A C11 H11B 108.0 . . ?
N2 C12 C11 110.96(12) . . ?
N2 C12 H12A 109.4 . . ?
C11 C12 H12A 109.4 . . ?
N2 C12 H12B 109.4 . . ?
C11 C12 H12B 109.4 . . ?
H12A C12 H12B 108.0 . . ?
N3 C13 C14 110.65(13) . . ?
N3 C13 H13A 109.5 . . ?
C14 C13 H13A 109.5 . . ?
N3 C13 H13B 109.5 . . ?
C14 C13 H13B 109.5 . . ?
H13A C13 H13B 108.1 . . ?
C13 C14 C15 110.80(13) . . ?
C13 C14 H14A 109.5 . . ?
C15 C14 H14A 109.5 . . ?
C13 C14 H14B 109.5 . . ?
C15 C14 H14B 109.5 . . ?
H14A C14 H14B 108.1 . . ?
C14 C15 C16 110.20(13) . . ?
C14 C15 H15A 109.6 . . ?
C16 C15 H15A 109.6 . . ?
C14 C15 H15B 109.6 . . ?
C16 C15 H15B 109.6 . . ?
H15A C15 H15B 108.1 . . ?
C17 C16 C15 110.36(13) . . ?
C17 C16 H16A 109.6 . . ?
C15 C16 H16A 109.6 . . ?
C17 C16 H16B 109.6 . . ?
C15 C16 H16B 109.6 . . ?
H16A C16 H16B 108.1 . . ?
N3 C17 C16 110.60(12) . . ?
N3 C17 H17A 109.5 . . ?
C16 C17 H17A 109.5 . . ?
N3 C17 H17B 109.5 . . ?
C16 C17 H17B 109.5 . . ?
H17A C17 H17B 108.1 . . ?
C24 C18 C19 108.08(11) . . ?
C24 C18 C23 108.59(10) . . ?
C19 C18 C23 106.75(10) . . ?
C24 C18 P2 119.11(9) . . ?
C19 C18 P2 106.05(8) . . ?
C23 C18 P2 107.64(9) . . ?
C20 C19 C18 111.55(11) . . ?
C20 C19 H19A 109.3 . . ?
C18 C19 H19A 109.3 . . ?
C20 C19 H19B 109.3 . . ?
C18 C19 H19B 109.3 . . ?
H19A C19 H19B 108.0 . . ?
C21 C20 C26 109.72(12) . . ?
C21 C20 C19 109.94(12) . . ?
C26 C20 C19 108.99(11) . . ?
C21 C20 H20 109.4 . . ?
C26 C20 H20 109.4 . . ?
C19 C20 H20 109.4 . . ?
C20 C21 C22 109.16(11) . . ?
C20 C21 H21A 109.8 . . ?
C22 C21 H21A 109.8 . . ?
C20 C21 H21B 109.8 . . ?
C22 C21 H21B 109.8 . . ?
H21A C21 H21B 108.3 . . ?
C21 C22 C27 109.55(12) . . ?
C21 C22 C23 109.50(11) . . ?
C27 C22 C23 109.23(11) . . ?
C21 C22 H22 109.5 . . ?
C27 C22 H22 109.5 . . ?
C23 C22 H22 109.5 . . ?
C22 C23 C18 111.30(11) . . ?
C22 C23 H23A 109.4 . . ?
C18 C23 H23A 109.4 . . ?
C22 C23 H23B 109.4 . . ?
C18 C23 H23B 109.4 . . ?
H23A C23 H23B 108.0 . . ?
C25 C24 C18 110.55(11) . . ?
C25 C24 H24A 109.5 . . ?
C18 C24 H24A 109.5 . . ?
C25 C24 H24B 109.5 . . ?
C18 C24 H24B 109.5 . . ?
H24A C24 H24B 108.1 . . ?
C27 C25 C26 109.52(12) . . ?
C27 C25 C24 109.37(11) . . ?
C26 C25 C24 109.71(11) . . ?
C27 C25 H25 109.4 . . ?
C26 C25 H25 109.4 . . ?
C24 C25 H25 109.4 . . ?
C20 C26 C25 109.22(11) . . ?
C20 C26 H26A 109.8 . . ?
C25 C26 H26A 109.8 . . ?
C20 C26 H26B 109.8 . . ?
C25 C26 H26B 109.8 . . ?
H26A C26 H26B 108.3 . . ?
C22 C27 C25 109.62(11) . . ?
C22 C27 H27A 109.7 . . ?
C25 C27 H27A 109.7 . . ?
C22 C27 H27B 109.7 . . ?
C25 C27 H27B 109.7 . . ?
H27A C27 H27B 108.2 . . ?
C34 C28 C33 108.56(10) . . ?
C34 C28 C29 107.66(10) . . ?
C33 C28 C29 107.21(10) . . ?
C34 C28 P2 117.46(9) . . ?
C33 C28 P2 112.42(9) . . ?
C29 C28 P2 102.84(8) . . ?
C30 C29 C28 111.65(11) . . ?
C30 C29 H29A 109.3 . . ?
C28 C29 H29A 109.3 . . ?
C30 C29 H29B 109.3 . . ?
C28 C29 H29B 109.3 . . ?
H29A C29 H29B 108.0 . . ?
C31 C30 C29 108.52(11) . . ?
C31 C30 C36 109.49(11) . . ?
C29 C30 C36 110.04(11) . . ?
C31 C30 H30 109.6 . . ?
C29 C30 H30 109.6 . . ?
C36 C30 H30 109.6 . . ?
C30 C31 C32 109.43(11) . . ?
C30 C31 H31A 109.8 . . ?
C32 C31 H31A 109.8 . . ?
C30 C31 H31B 109.8 . . ?
C32 C31 H31B 109.8 . . ?
H31A C31 H31B 108.2 . . ?
C37 C32 C31 109.47(11) . . ?
C37 C32 C33 109.14(11) . . ?
C31 C32 C33 109.93(11) . . ?
C37 C32 H32 109.4 . . ?
C31 C32 H32 109.4 . . ?
C33 C32 H32 109.4 . . ?
C32 C33 C28 110.94(10) . . ?
C32 C33 H33A 109.5 . . ?
C28 C33 H33A 109.5 . . ?
C32 C33 H33B 109.5 . . ?
C28 C33 H33B 109.5 . . ?
H33A C33 H33B 108.0 . . ?
C35 C34 C28 111.03(10) . . ?
C35 C34 H34A 109.4 . . ?
C28 C34 H34A 109.4 . . ?
C35 C34 H34B 109.4 . . ?
C28 C34 H34B 109.4 . . ?
H34A C34 H34B 108.0 . . ?
C36 C35 C37 109.28(11) . . ?
C36 C35 C34 109.02(11) . . ?
C37 C35 C34 110.14(11) . . ?
C36 C35 H35 109.5 . . ?
C37 C35 H35 109.5 . . ?
C34 C35 H35 109.5 . . ?
C35 C36 C30 109.42(11) . . ?
C35 C36 H36A 109.8 . . ?
C30 C36 H36A 109.8 . . ?
C35 C36 H36B 109.8 . . ?
C30 C36 H36B 109.8 . . ?
H36A C36 H36B 108.2 . . ?
C32 C37 C35 109.37(11) . . ?
C32 C37 H37A 109.8 . . ?
C35 C37 H37A 109.8 . . ?
C32 C37 H37B 109.8 . . ?
C35 C37 H37B 109.8 . . ?
H37A C37 H37B 108.2 . . ?
C1 P2 C18 106.79(6) . . ?
C1 P2 C28 106.86(6) . . ?
C18 P2 C28 109.07(6) . . ?
C12 N2 C8 112.21(10) . . ?
C12 N2 P1 118.51(9) . . ?
C8 N2 P1 125.28(9) . . ?
C1 C2 H2A 109.5 . . ?
C1 C2 H2B 109.5 . . ?
H2A C2 H2B 109.5 . . ?
C1 C2 H2C 109.5 . . ?
H2A C2 H2C 109.5 . . ?
H2B C2 H2C 109.5 . . ?
C13 N3 C17 110.08(11) . . ?
C13 N3 P1 122.72(9) . . ?
C17 N3 P1 122.53(9) . . ?
N1 C3 C4 110.04(11) . . ?
N1 C3 H3A 109.7 . . ?
C4 C3 H3A 109.7 . . ?
N1 C3 H3B 109.7 . . ?
C4 C3 H3B 109.7 . . ?
H3A C3 H3B 108.2 . . ?
N2_1 P1_1 N1_1 106.76(6) . . ?
N2_1 P1_1 N3_1 100.64(6) . . ?
N1_1 P1_1 N3_1 107.24(6) . . ?
N2_1 P1_1 C1_1 118.24(6) . . ?
N1_1 P1_1 C1_1 109.01(6) . . ?
N3_1 P1_1 C1_1 114.14(6) . . ?
C3_1 N1_1 C7_1 110.36(11) . . ?
C3_1 N1_1 P1_1 123.52(9) . . ?
C7_1 N1_1 P1_1 123.04(9) . . ?
C2_1 C1_1 P1_1 119.28(10) . . ?
C2_1 C1_1 P2_1 126.72(10) . . ?
P1_1 C1_1 P2_1 113.99(7) . . ?
C1_1 P2_1 C18_1 106.72(6) . . ?
C1_1 P2_1 C28_1 107.17(6) . . ?
C18_1 P2_1 C28_1 108.34(6) . . ?
C8_1 N2_1 C12_1 111.38(10) . . ?
C8_1 N2_1 P1_1 117.35(8) . . ?
C12_1 N2_1 P1_1 124.08(9) . . ?
C1_1 C2_1 H2A_1 109.5 . . ?
C1_1 C2_1 H2B_1 109.5 . . ?
H2A_1 C2_1 H2B_1 109.5 . . ?
C1_1 C2_1 H2C_1 109.5 . . ?
H2A_1 C2_1 H2C_1 109.5 . . ?
H2B_1 C2_1 H2C_1 109.5 . . ?
C17_1 N3_1 C13_1 111.83(11) . . ?
C17_1 N3_1 P1_1 117.30(9) . . ?
C13_1 N3_1 P1_1 125.69(9) . . ?
N1_1 C3_1 C4_1 110.21(12) . . ?
N1_1 C3_1 H3A_1 109.6 . . ?
C4_1 C3_1 H3A_1 109.6 . . ?
N1_1 C3_1 H3B_1 109.6 . . ?
C4_1 C3_1 H3B_1 109.6 . . ?
H3A_1 C3_1 H3B_1 108.1 . . ?
C5_1 C4_1 C3_1 110.44(13) . . ?
C5_1 C4_1 H4A_1 109.6 . . ?
C3_1 C4_1 H4A_1 109.6 . . ?
C5_1 C4_1 H4B_1 109.6 . . ?
C3_1 C4_1 H4B_1 109.6 . . ?
H4A_1 C4_1 H4B_1 108.1 . . ?
C6_1 C5_1 C4_1 111.07(12) . . ?
C6_1 C5_1 H5A_1 109.4 . . ?
C4_1 C5_1 H5A_1 109.4 . . ?
C6_1 C5_1 H5B_1 109.4 . . ?
C4_1 C5_1 H5B_1 109.4 . . ?
H5A_1 C5_1 H5B_1 108.0 . . ?
C5_1 C6_1 C7_1 110.85(13) . . ?
C5_1 C6_1 H6A_1 109.5 . . ?
C7_1 C6_1 H6A_1 109.5 . . ?
C5_1 C6_1 H6B_1 109.5 . . ?
C7_1 C6_1 H6B_1 109.5 . . ?
H6A_1 C6_1 H6B_1 108.1 . . ?
N1_1 C7_1 C6_1 109.92(12) . . ?
N1_1 C7_1 H7A_1 109.7 . . ?
C6_1 C7_1 H7A_1 109.7 . . ?
N1_1 C7_1 H7B_1 109.7 . . ?
C6_1 C7_1 H7B_1 109.7 . . ?
H7A_1 C7_1 H7B_1 108.2 . . ?
N2_1 C8_1 C9_1 110.32(11) . . ?
N2_1 C8_1 H8A_1 109.6 . . ?
C9_1 C8_1 H8A_1 109.6 . . ?
N2_1 C8_1 H8B_1 109.6 . . ?
C9_1 C8_1 H8B_1 109.6 . . ?
H8A_1 C8_1 H8B_1 108.1 . . ?
C8_1 C9_1 C10_1 110.51(12) . . ?
C8_1 C9_1 H9A_1 109.5 . . ?
C10_1 C9_1 H9A_1 109.5 . . ?
C8_1 C9_1 H9B_1 109.5 . . ?
C10_1 C9_1 H9B_1 109.5 . . ?
H9A_1 C9_1 H9B_1 108.1 . . ?
C11_1 C10_1 C9_1 110.24(12) . . ?
C11_1 C10_1 H10A_1 109.6 . . ?
C9_1 C10_1 H10A_1 109.6 . . ?
C11_1 C10_1 H10B_1 109.6 . . ?
C9_1 C10_1 H10B_1 109.6 . . ?
H10A_1 C10_1 H10B_1 108.1 . . ?
C12_1 C11_1 C10_1 111.38(12) . . ?
C12_1 C11_1 H11A_1 109.4 . . ?
C10_1 C11_1 H11A_1 109.4 . . ?
C12_1 C11_1 H11B_1 109.4 . . ?
C10_1 C11_1 H11B_1 109.4 . . ?
H11A_1 C11_1 H11B_1 108.0 . . ?
N2_1 C12_1 C11_1 110.08(11) . . ?
N2_1 C12_1 H12A_1 109.6 . . ?
C11_1 C12_1 H12A_1 109.6 . . ?
N2_1 C12_1 H12B_1 109.6 . . ?
C11_1 C12_1 H12B_1 109.6 . . ?
H12A_1 C12_1 H12B_1 108.2 . . ?
N3_1 C13_1 C14_1 110.99(12) . . ?
N3_1 C13_1 H13A_1 109.4 . . ?
C14_1 C13_1 H13A_1 109.4 . . ?
N3_1 C13_1 H13B_1 109.4 . . ?
C14_1 C13_1 H13B_1 109.4 . . ?
H13A_1 C13_1 H13B_1 108.0 . . ?
C13_1 C14_1 C15_1 110.84(13) . . ?
C13_1 C14_1 H14A_1 109.5 . . ?
C15_1 C14_1 H14A_1 109.5 . . ?
C13_1 C14_1 H14B_1 109.5 . . ?
C15_1 C14_1 H14B_1 109.5 . . ?
H14A_1 C14_1 H14B_1 108.1 . . ?
C14_1 C15_1 C16_1 109.82(13) . . ?
C14_1 C15_1 H15A_1 109.7 . . ?
C16_1 C15_1 H15A_1 109.7 . . ?
C14_1 C15_1 H15B_1 109.7 . . ?
C16_1 C15_1 H15B_1 109.7 . . ?
H15A_1 C15_1 H15B_1 108.2 . . ?
C17_1 C16_1 C15_1 111.22(14) . . ?
C17_1 C16_1 H16A_1 109.4 . . ?
C15_1 C16_1 H16A_1 109.4 . . ?
C17_1 C16_1 H16B_1 109.4 . . ?
C15_1 C16_1 H16B_1 109.4 . . ?
H16A_1 C16_1 H16B_1 108.0 . . ?
N3_1 C17_1 C16_1 111.17(13) . . ?
N3_1 C17_1 H17A_1 109.4 . . ?
C16_1 C17_1 H17A_1 109.4 . . ?
N3_1 C17_1 H17B_1 109.4 . . ?
C16_1 C17_1 H17B_1 109.4 . . ?
H17A_1 C17_1 H17B_1 108.0 . . ?
C23_1 C18_1 C19_1 107.64(11) . . ?
C23_1 C18_1 C24_1 106.90(11) . . ?
C19_1 C18_1 C24_1 109.29(11) . . ?
C23_1 C18_1 P2_1 106.97(9) . . ?
C19_1 C18_1 P2_1 118.87(9) . . ?
C24_1 C18_1 P2_1 106.59(9) . . ?
C20_1 C19_1 C18_1 110.33(11) . . ?
C20_1 C19_1 H19A_1 109.6 . . ?
C18_1 C19_1 H19A_1 109.6 . . ?
C20_1 C19_1 H19B_1 109.6 . . ?
C18_1 C19_1 H19B_1 109.6 . . ?
H19A_1 C19_1 H19B_1 108.1 . . ?
C26_1 C20_1 C21_1 109.36(13) . . ?
C26_1 C20_1 C19_1 109.57(13) . . ?
C21_1 C20_1 C19_1 109.65(13) . . ?
C26_1 C20_1 H20_1 109.4 . . ?
C21_1 C20_1 H20_1 109.4 . . ?
C19_1 C20_1 H20_1 109.4 . . ?
C20_1 C21_1 C22_1 108.97(12) . . ?
C20_1 C21_1 H21A_1 109.9 . . ?
C22_1 C21_1 H21A_1 109.9 . . ?
C20_1 C21_1 H21B_1 109.9 . . ?
C22_1 C21_1 H21B_1 109.9 . . ?
H21A_1 C21_1 H21B_1 108.3 . . ?
C27_1 C22_1 C21_1 109.74(13) . . ?
C27_1 C22_1 C23_1 109.73(12) . . ?
C21_1 C22_1 C23_1 109.18(12) . . ?
C27_1 C22_1 H22_1 109.4 . . ?
C21_1 C22_1 H22_1 109.4 . . ?
C23_1 C22_1 H22_1 109.4 . . ?
C22_1 C23_1 C18_1 111.24(12) . . ?
C22_1 C23_1 H23A_1 109.4 . . ?
C18_1 C23_1 H23A_1 109.4 . . ?
C22_1 C23_1 H23B_1 109.4 . . ?
C18_1 C23_1 H23B_1 109.4 . . ?
H23A_1 C23_1 H23B_1 108.0 . . ?
C25_1 C24_1 C18_1 111.26(12) . . ?
C25_1 C24_1 H24A_1 109.4 . . ?
C18_1 C24_1 H24A_1 109.4 . . ?
C25_1 C24_1 H24B_1 109.4 . . ?
C18_1 C24_1 H24B_1 109.4 . . ?
H24A_1 C24_1 H24B_1 108.0 . . ?
C27_1 C25_1 C26_1 109.45(13) . . ?
C27_1 C25_1 C24_1 109.49(12) . . ?
C26_1 C25_1 C24_1 108.92(12) . . ?
C27_1 C25_1 H25_1 109.7 . . ?
C26_1 C25_1 H25_1 109.7 . . ?
C24_1 C25_1 H25_1 109.7 . . ?
C25_1 C26_1 C20_1 110.22(13) . . ?
C25_1 C26_1 H26A_1 109.6 . . ?
C20_1 C26_1 H26A_1 109.6 . . ?
C25_1 C26_1 H26B_1 109.6 . . ?
C20_1 C26_1 H26B_1 109.6 . . ?
H26A_1 C26_1 H26B_1 108.1 . . ?
C22_1 C27_1 C25_1 109.39(12) . . ?
C22_1 C27_1 H27A_1 109.8 . . ?
C25_1 C27_1 H27A_1 109.8 . . ?
C22_1 C27_1 H27B_1 109.8 . . ?
C25_1 C27_1 H27B_1 109.8 . . ?
H27A_1 C27_1 H27B_1 108.2 . . ?
C34_1 C28_1 C33_1 109.03(11) . . ?
C34_1 C28_1 C29_1 107.36(11) . . ?
C33_1 C28_1 C29_1 107.16(11) . . ?
C34_1 C28_1 P2_1 116.49(9) . . ?
C33_1 C28_1 P2_1 112.50(9) . . ?
C29_1 C28_1 P2_1 103.66(9) . . ?
C30_1 C29_1 C28_1 111.28(11) . . ?
C30_1 C29_1 H29A_1 109.4 . . ?
C28_1 C29_1 H29A_1 109.4 . . ?
C30_1 C29_1 H29B_1 109.4 . . ?
C28_1 C29_1 H29B_1 109.4 . . ?
H29A_1 C29_1 H29B_1 108.0 . . ?
C31_1 C30_1 C36_1 109.10(13) . . ?
C31_1 C30_1 C29_1 108.96(12) . . ?
C36_1 C30_1 C29_1 110.03(12) . . ?
C31_1 C30_1 H30_1 109.6 . . ?
C36_1 C30_1 H30_1 109.6 . . ?
C29_1 C30_1 H30_1 109.6 . . ?
C32_1 C31_1 C30_1 109.45(12) . . ?
C32_1 C31_1 H31A_1 109.8 . . ?
C30_1 C31_1 H31A_1 109.8 . . ?
C32_1 C31_1 H31B_1 109.8 . . ?
C30_1 C31_1 H31B_1 109.8 . . ?
H31A_1 C31_1 H31B_1 108.2 . . ?
C31_1 C32_1 C37_1 109.68(13) . . ?
C31_1 C32_1 C33_1 109.61(13) . . ?
C37_1 C32_1 C33_1 109.45(12) . . ?
C31_1 C32_1 H32_1 109.4 . . ?
C37_1 C32_1 H32_1 109.4 . . ?
C33_1 C32_1 H32_1 109.4 . . ?
C32_1 C33_1 C28_1 110.86(11) . . ?
C32_1 C33_1 H33A_1 109.5 . . ?
C28_1 C33_1 H33A_1 109.5 . . ?
C32_1 C33_1 H33B_1 109.5 . . ?
C28_1 C33_1 H33B_1 109.5 . . ?
H33A_1 C33_1 H33B_1 108.1 . . ?
C35_1 C34_1 C28_1 111.09(11) . . ?
C35_1 C34_1 H34A_1 109.4 . . ?
C28_1 C34_1 H34A_1 109.4 . . ?
C35_1 C34_1 H34B_1 109.4 . . ?
C28_1 C34_1 H34B_1 109.4 . . ?
H34A_1 C34_1 H34B_1 108.0 . . ?
C37_1 C35_1 C36_1 109.77(13) . . ?
C37_1 C35_1 C34_1 109.88(12) . . ?
C36_1 C35_1 C34_1 109.05(12) . . ?
C37_1 C35_1 H35_1 109.4 . . ?
C36_1 C35_1 H35_1 109.4 . . ?
C34_1 C35_1 H35_1 109.4 . . ?
C35_1 C36_1 C30_1 109.29(12) . . ?
C35_1 C36_1 H36A_1 109.8 . . ?
C30_1 C36_1 H36A_1 109.8 . . ?
C35_1 C36_1 H36B_1 109.8 . . ?
C30_1 C36_1 H36B_1 109.8 . . ?
H36A_1 C36_1 H36B_1 108.3 . . ?
C35_1 C37_1 C32_1 109.27(12) . . ?
C35_1 C37_1 H37A_1 109.8 . . ?
C32_1 C37_1 H37A_1 109.8 . . ?
C35_1 C37_1 H37B_1 109.8 . . ?
C32_1 C37_1 H37B_1 109.8 . . ?
H37A_1 C37_1 H37B_1 108.3 . . ?

loop_
_geom_bond_atom_site_label_1
_geom_bond_atom_site_label_2
_geom_bond_distance
_geom_bond_site_symmetry_2
_geom_bond_publ_flag
C4 C3 1.522(2) . ?
C4 C5 1.526(2) . ?
C4 H4A 0.9900 . ?
C4 H4B 0.9900 . ?
C5 C6 1.527(2) . ?
C5 H5A 0.9900 . ?
C5 H5B 0.9900 . ?
C6 C7 1.5238(19) . ?
C6 H6A 0.9900 . ?
C6 H6B 0.9900 . ?
C7 N1 1.4730(17) . ?
C7 H7A 0.9900 . ?
C7 H7B 0.9900 . ?
C8 N2 1.4718(17) . ?
C8 C9 1.525(2) . ?
C8 H8A 0.9900 . ?
C8 H8B 0.9900 . ?
C9 C10 1.519(2) . ?
C9 H9A 0.9900 . ?
C9 H9B 0.9900 . ?
C10 C11 1.523(2) . ?
C10 H10A 0.9900 . ?
C10 H10B 0.9900 . ?
P1 N1 1.6653(11) . ?
P1 N3 1.6742(11) . ?
P1 N2 1.6816(11) . ?
P1 C1 1.6903(13) . ?
N1 C3 1.4707(17) . ?
C1 C2 1.5298(18) . ?
C1 P2 1.7834(13) . ?
C11 C12 1.527(2) . ?
C11 H11A 0.9900 . ?
C11 H11B 0.9900 . ?
C12 N2 1.4685(17) . ?
C12 H12A 0.9900 . ?
C12 H12B 0.9900 . ?
C13 N3 1.4664(18) . ?
C13 C14 1.520(2) . ?
C13 H13A 0.9900 . ?
C13 H13B 0.9900 . ?
C14 C15 1.525(2) . ?
C14 H14A 0.9900 . ?
C14 H14B 0.9900 . ?
C15 C16 1.533(2) . ?
C15 H15A 0.9900 . ?
C15 H15B 0.9900 . ?
C16 C17 1.518(2) . ?
C16 H16A 0.9900 . ?
C16 H16B 0.9900 . ?
C17 N3 1.4668(17) . ?
C17 H17A 0.9900 . ?
C17 H17B 0.9900 . ?
C18 C24 1.5434(18) . ?
C18 C19 1.5444(18) . ?
C18 C23 1.5503(18) . ?
C18 P2 1.8981(13) . ?
C19 C20 1.5371(18) . ?
C19 H19A 0.9900 . ?
C19 H19B 0.9900 . ?
C20 C21 1.529(2) . ?
C20 C26 1.531(2) . ?
C20 H20 1.0000 . ?
C21 C22 1.5308(19) . ?
C21 H21A 0.9900 . ?
C21 H21B 0.9900 . ?
C22 C27 1.533(2) . ?
C22 C23 1.5384(18) . ?
C22 H22 1.0000 . ?
C23 H23A 0.9900 . ?
C23 H23B 0.9900 . ?
C24 C25 1.5430(18) . ?
C24 H24A 0.9900 . ?
C24 H24B 0.9900 . ?
C25 C27 1.533(2) . ?
C25 C26 1.5371(19) . ?
C25 H25 1.0000 . ?
C26 H26A 0.9900 . ?
C26 H26B 0.9900 . ?
C27 H27A 0.9900 . ?
C27 H27B 0.9900 . ?
C28 C34 1.5393(18) . ?
C28 C33 1.5438(17) . ?
C28 C29 1.5487(18) . ?
C28 P2 1.9008(13) . ?
C29 C30 1.5319(18) . ?
C29 H29A 0.9900 . ?
C29 H29B 0.9900 . ?
C30 C31 1.530(2) . ?
C30 C36 1.5325(19) . ?
C30 H30 1.0000 . ?
C31 C32 1.534(2) . ?
C31 H31A 0.9900 . ?
C31 H31B 0.9900 . ?
C32 C37 1.530(2) . ?
C32 C33 1.5389(18) . ?
C32 H32 1.0000 . ?
C33 H33A 0.9900 . ?
C33 H33B 0.9900 . ?
C34 C35 1.5389(18) . ?
C34 H34A 0.9900 . ?
C34 H34B 0.9900 . ?
C35 C36 1.5316(19) . ?
C35 C37 1.5350(19) . ?
C35 H35 1.0000 . ?
C36 H36A 0.9900 . ?
C36 H36B 0.9900 . ?
C37 H37A 0.9900 . ?
C37 H37B 0.9900 . ?
C2 H2A 0.9800 . ?
C2 H2B 0.9800 . ?
C2 H2C 0.9800 . ?
C3 H3A 0.9900 . ?
C3 H3B 0.9900 . ?
P1_1 N2_1 1.6650(11) . ?
P1_1 N1_1 1.6674(11) . ?
P1_1 N3_1 1.6859(12) . ?
P1_1 C1_1 1.6926(13) . ?
N1_1 C3_1 1.4633(18) . ?
N1_1 C7_1 1.4686(18) . ?
C1_1 C2_1 1.5306(18) . ?
C1_1 P2_1 1.7790(14) . ?
P2_1 C18_1 1.9033(13) . ?
P2_1 C28_1 1.9096(13) . ?
N2_1 C8_1 1.4710(17) . ?
N2_1 C12_1 1.4740(16) . ?
C2_1 H2A_1 0.9800 . ?
C2_1 H2B_1 0.9800 . ?
C2_1 H2C_1 0.9800 . ?
N3_1 C17_1 1.4697(18) . ?
N3_1 C13_1 1.4706(18) . ?
C3_1 C4_1 1.525(2) . ?
C3_1 H3A_1 0.9900 . ?
C3_1 H3B_1 0.9900 . ?
C4_1 C5_1 1.525(2) . ?
C4_1 H4A_1 0.9900 . ?
C4_1 H4B_1 0.9900 . ?
C5_1 C6_1 1.524(2) . ?
C5_1 H5A_1 0.9900 . ?
C5_1 H5B_1 0.9900 . ?
C6_1 C7_1 1.5288(19) . ?
C6_1 H6A_1 0.9900 . ?
C6_1 H6B_1 0.9900 . ?
C7_1 H7A_1 0.9900 . ?
C7_1 H7B_1 0.9900 . ?
C8_1 C9_1 1.5223(19) . ?
C8_1 H8A_1 0.9900 . ?
C8_1 H8B_1 0.9900 . ?
C9_1 C10_1 1.528(2) . ?
C9_1 H9A_1 0.9900 . ?
C9_1 H9B_1 0.9900 . ?
C10_1 C11_1 1.527(2) . ?
C10_1 H10A_1 0.9900 . ?
C10_1 H10B_1 0.9900 . ?
C11_1 C12_1 1.5243(18) . ?
C11_1 H11A_1 0.9900 . ?
C11_1 H11B_1 0.9900 . ?
C12_1 H12A_1 0.9900 . ?
C12_1 H12B_1 0.9900 . ?
C13_1 C14_1 1.516(2) . ?
C13_1 H13A_1 0.9900 . ?
C13_1 H13B_1 0.9900 . ?
C14_1 C15_1 1.521(2) . ?
C14_1 H14A_1 0.9900 . ?
C14_1 H14B_1 0.9900 . ?
C15_1 C16_1 1.528(2) . ?
C15_1 H15A_1 0.9900 . ?
C15_1 H15B_1 0.9900 . ?
C16_1 C17_1 1.517(2) . ?
C16_1 H16A_1 0.9900 . ?
C16_1 H16B_1 0.9900 . ?
C17_1 H17A_1 0.9900 . ?
C17_1 H17B_1 0.9900 . ?
C18_1 C23_1 1.5431(18) . ?
C18_1 C19_1 1.5443(18) . ?
C18_1 C24_1 1.5475(19) . ?
C19_1 C20_1 1.542(2) . ?
C19_1 H19A_1 0.9900 . ?
C19_1 H19B_1 0.9900 . ?
C20_1 C26_1 1.529(2) . ?
C20_1 C21_1 1.532(2) . ?
C20_1 H20_1 1.0000 . ?
C21_1 C22_1 1.536(2) . ?
C21_1 H21A_1 0.9900 . ?
C21_1 H21B_1 0.9900 . ?
C22_1 C27_1 1.525(2) . ?
C22_1 C23_1 1.541(2) . ?
C22_1 H22_1 1.0000 . ?
C23_1 H23A_1 0.9900 . ?
C23_1 H23B_1 0.9900 . ?
C24_1 C25_1 1.535(2) . ?
C24_1 H24A_1 0.9900 . ?
C24_1 H24B_1 0.9900 . ?
C25_1 C27_1 1.526(2) . ?
C25_1 C26_1 1.529(2) . ?
C25_1 H25_1 1.0000 . ?
C26_1 H26A_1 0.9900 . ?
C26_1 H26B_1 0.9900 . ?
C27_1 H27A_1 0.9900 . ?
C27_1 H27B_1 0.9900 . ?
C28_1 C34_1 1.5407(18) . ?
C28_1 C33_1 1.5418(19) . ?
C28_1 C29_1 1.5480(19) . ?
C29_1 C30_1 1.5361(19) . ?
C29_1 H29A_1 0.9900 . ?
C29_1 H29B_1 0.9900 . ?
C30_1 C31_1 1.532(2) . ?
C30_1 C36_1 1.534(2) . ?
C30_1 H30_1 1.0000 . ?
C31_1 C32_1 1.527(2) . ?
C31_1 H31A_1 0.9900 . ?
C31_1 H31B_1 0.9900 . ?
C32_1 C37_1 1.532(2) . ?
C32_1 C33_1 1.5386(19) . ?
C32_1 H32_1 1.0000 . ?
C33_1 H33A_1 0.9900 . ?
C33_1 H33B_1 0.9900 . ?
C34_1 C35_1 1.5396(19) . ?
C34_1 H34A_1 0.9900 . ?
C34_1 H34B_1 0.9900 . ?
C35_1 C37_1 1.528(2) . ?
C35_1 C36_1 1.528(2) . ?
C35_1 H35_1 1.0000 . ?
C36_1 H36A_1 0.9900 . ?
C36_1 H36B_1 0.9900 . ?
C37_1 H37A_1 0.9900 . ?
C37_1 H37B_1 0.9900 . ?

loop_
_geom_torsion_atom_site_label_1
_geom_torsion_atom_site_label_2
_geom_torsion_atom_site_label_3
_geom_torsion_atom_site_label_4
_geom_torsion
_geom_torsion_site_symmetry_1
_geom_torsion_site_symmetry_2
_geom_torsion_site_symmetry_3
_geom_torsion_site_symmetry_4
_geom_torsion_publ_flag
C3 C4 C5 C6 53.26(17) . . . . ?
C4 C5 C6 C7 -52.63(17) . . . . ?
C5 C6 C7 N1 56.15(16) . . . . ?
N2 C8 C9 C10 56.43(15) . . . . ?
C8 C9 C10 C11 -54.41(16) . . . . ?
C6 C7 N1 C3 -60.74(14) . . . . ?
C6 C7 N1 P1 150.25(10) . . . . ?
N3 P1 N1 C3 52.23(11) . . . . ?
N2 P1 N1 C3 164.45(10) . . . . ?
C1 P1 N1 C3 -70.29(11) . . . . ?
N3 P1 N1 C7 -160.68(10) . . . . ?
N2 P1 N1 C7 -48.46(11) . . . . ?
C1 P1 N1 C7 76.80(12) . . . . ?
N1 P1 C1 C2 164.63(9) . . . . ?
N3 P1 C1 C2 42.85(12) . . . . ?
N2 P1 C1 C2 -77.59(11) . . . . ?
N1 P1 C1 P2 -13.67(10) . . . . ?
N3 P1 C1 P2 -135.45(7) . . . . ?
N2 P1 C1 P2 104.10(8) . . . . ?
C9 C10 C11 C12 53.89(17) . . . . ?
C10 C11 C12 N2 -55.04(16) . . . . ?
N3 C13 C14 C15 57.14(18) . . . . ?
C13 C14 C15 C16 -52.8(2) . . . . ?
C14 C15 C16 C17 53.10(19) . . . . ?
C15 C16 C17 N3 -57.87(16) . . . . ?
C24 C18 C19 C20 58.36(14) . . . . ?
C23 C18 C19 C20 -58.28(14) . . . . ?
P2 C18 C19 C20 -172.85(9) . . . . ?
C18 C19 C20 C21 60.10(15) . . . . ?
C18 C19 C20 C26 -60.20(15) . . . . ?
C26 C20 C21 C22 60.69(14) . . . . ?
C19 C20 C21 C22 -59.16(15) . . . . ?
C20 C21 C22 C27 -60.23(14) . . . . ?
C20 C21 C22 C23 59.53(15) . . . . ?
C21 C22 C23 C18 -60.88(15) . . . . ?
C27 C22 C23 C18 59.08(14) . . . . ?
C24 C18 C23 C22 -57.54(14) . . . . ?
C19 C18 C23 C22 58.77(14) . . . . ?
P2 C18 C23 C22 172.27(9) . . . . ?
C19 C18 C24 C25 -57.73(13) . . . . ?
C23 C18 C24 C25 57.72(13) . . . . ?
P2 C18 C24 C25 -178.70(9) . . . . ?
C18 C24 C25 C27 -60.17(14) . . . . ?
C18 C24 C25 C26 59.98(14) . . . . ?
C21 C20 C26 C25 -60.34(14) . . . . ?
C19 C20 C26 C25 60.09(14) . . . . ?
C27 C25 C26 C20 59.55(14) . . . . ?
C24 C25 C26 C20 -60.51(15) . . . . ?
C21 C22 C27 C25 59.84(14) . . . . ?
C23 C22 C27 C25 -60.09(14) . . . . ?
C26 C25 C27 C22 -59.44(14) . . . . ?
C24 C25 C27 C22 60.82(14) . . . . ?
C34 C28 C29 C30 -57.25(14) . . . . ?
C33 C28 C29 C30 59.38(14) . . . . ?
P2 C28 C29 C30 178.07(9) . . . . ?
C28 C29 C30 C31 -61.38(14) . . . . ?
C28 C29 C30 C36 58.40(14) . . . . ?
C29 C30 C31 C32 60.16(14) . . . . ?
C36 C30 C31 C32 -59.96(14) . . . . ?
C30 C31 C32 C37 60.03(14) . . . . ?
C30 C31 C32 C33 -59.84(14) . . . . ?
C37 C32 C33 C28 -60.59(14) . . . . ?
C31 C32 C33 C28 59.48(14) . . . . ?
C34 C28 C33 C32 58.32(14) . . . . ?
C29 C28 C33 C32 -57.72(14) . . . . ?
P2 C28 C33 C32 -170.02(9) . . . . ?
C33 C28 C34 C35 -57.01(13) . . . . ?
C29 C28 C34 C35 58.74(13) . . . . ?
P2 C28 C34 C35 174.10(9) . . . . ?
C28 C34 C35 C36 -61.41(14) . . . . ?
C28 C34 C35 C37 58.48(14) . . . . ?
C37 C35 C36 C30 -60.23(14) . . . . ?
C34 C35 C36 C30 60.19(14) . . . . ?
C31 C30 C36 C35 60.21(14) . . . . ?
C29 C30 C36 C35 -58.98(14) . . . . ?
C31 C32 C37 C35 -60.15(14) . . . . ?
C33 C32 C37 C35 60.21(14) . . . . ?
C36 C35 C37 C32 60.29(14) . . . . ?
C34 C35 C37 C32 -59.45(14) . . . . ?
C2 C1 P2 C18 -46.91(13) . . . . ?
P1 C1 P2 C18 131.24(7) . . . . ?
C2 C1 P2 C28 69.71(12) . . . . ?
P1 C1 P2 C28 -112.13(8) . . . . ?
C24 C18 P2 C1 74.50(11) . . . . ?
C19 C18 P2 C1 -47.50(10) . . . . ?
C23 C18 P2 C1 -161.46(9) . . . . ?
C24 C18 P2 C28 -40.65(11) . . . . ?
C19 C18 P2 C28 -162.64(8) . . . . ?
C23 C18 P2 C28 83.40(10) . . . . ?
C11 C12 N2 C8 56.99(15) . . . . ?
C11 C12 N2 P1 -144.30(10) . . . . ?
C9 C8 N2 C12 -57.88(15) . . . . ?
C9 C8 N2 P1 145.12(10) . . . . ?
N1 P1 N2 C12 156.95(10) . . . . ?
N3 P1 N2 C12 -91.11(11) . . . . ?
C1 P1 N2 C12 29.92(12) . . . . ?
N1 P1 N2 C8 -47.36(11) . . . . ?
N3 P1 N2 C8 64.57(12) . . . . ?
C1 P1 N2 C8 -174.39(10) . . . . ?
C14 C13 N3 C17 -61.42(16) . . . . ?
C14 C13 N3 P1 142.34(11) . . . . ?
C16 C17 N3 C13 61.98(15) . . . . ?
C16 C17 N3 P1 -141.73(11) . . . . ?
N1 P1 N3 C13 58.01(13) . . . . ?
N2 P1 N3 C13 -49.28(13) . . . . ?
C1 P1 N3 C13 -174.13(11) . . . . ?
N1 P1 N3 C17 -95.31(11) . . . . ?
N2 P1 N3 C17 157.40(10) . . . . ?
C1 P1 N3 C17 32.55(12) . . . . ?
C7 N1 C3 C4 61.42(14) . . . . ?
P1 N1 C3 C4 -147.53(10) . . . . ?
C5 C4 C3 N1 -57.48(16) . . . . ?
N2_1 P1_1 N1_1 C3_1 -59.17(12) . . . . ?
N3_1 P1_1 N1_1 C3_1 48.01(12) . . . . ?
C1_1 P1_1 N1_1 C3_1 172.05(11) . . . . ?
N2_1 P1_1 N1_1 C7_1 99.06(11) . . . . ?
N3_1 P1_1 N1_1 C7_1 -153.77(10) . . . . ?
C1_1 P1_1 N1_1 C7_1 -29.72(12) . . . . ?
N2_1 P1_1 C1_1 C2_1 -164.35(10) . . . . ?
N1_1 P1_1 C1_1 C2_1 -42.26(12) . . . . ?
N3_1 P1_1 C1_1 C2_1 77.60(12) . . . . ?
N2_1 P1_1 C1_1 P2_1 14.43(10) . . . . ?
N1_1 P1_1 C1_1 P2_1 136.52(7) . . . . ?
N3_1 P1_1 C1_1 P2_1 -103.62(8) . . . . ?
C2_1 C1_1 P2_1 C18_1 47.45(13) . . . . ?
P1_1 C1_1 P2_1 C18_1 -131.22(7) . . . . ?
C2_1 C1_1 P2_1 C28_1 -68.45(13) . . . . ?
P1_1 C1_1 P2_1 C28_1 112.88(8) . . . . ?
N1_1 P1_1 N2_1 C8_1 -51.50(11) . . . . ?
N3_1 P1_1 N2_1 C8_1 -163.31(10) . . . . ?
C1_1 P1_1 N2_1 C8_1 71.72(11) . . . . ?
N1_1 P1_1 N2_1 C12_1 160.79(10) . . . . ?
N3_1 P1_1 N2_1 C12_1 48.99(11) . . . . ?
C1_1 P1_1 N2_1 C12_1 -75.99(12) . . . . ?
N2_1 P1_1 N3_1 C17_1 -161.17(11) . . . . ?
N1_1 P1_1 N3_1 C17_1 87.40(11) . . . . ?
C1_1 P1_1 N3_1 C17_1 -33.45(13) . . . . ?
N2_1 P1_1 N3_1 C13_1 46.43(12) . . . . ?
N1_1 P1_1 N3_1 C13_1 -65.00(12) . . . . ?
C1_1 P1_1 N3_1 C13_1 174.15(11) . . . . ?
C7_1 N1_1 C3_1 C4_1 62.90(15) . . . . ?
P1_1 N1_1 C3_1 C4_1 -136.47(11) . . . . ?
N1_1 C3_1 C4_1 C5_1 -57.38(16) . . . . ?
C3_1 C4_1 C5_1 C6_1 52.13(17) . . . . ?
C4_1 C5_1 C6_1 C7_1 -51.97(18) . . . . ?
C3_1 N1_1 C7_1 C6_1 -62.31(15) . . . . ?
P1_1 N1_1 C7_1 C6_1 136.95(11) . . . . ?
C5_1 C6_1 C7_1 N1_1 56.62(16) . . . . ?
C12_1 N2_1 C8_1 C9_1 -60.96(14) . . . . ?
P1_1 N2_1 C8_1 C9_1 147.41(10) . . . . ?
N2_1 C8_1 C9_1 C10_1 57.52(16) . . . . ?
C8_1 C9_1 C10_1 C11_1 -53.77(17) . . . . ?
C9_1 C10_1 C11_1 C12_1 53.33(17) . . . . ?
C8_1 N2_1 C12_1 C11_1 59.85(14) . . . . ?
P1_1 N2_1 C12_1 C11_1 -150.79(10) . . . . ?
C10_1 C11_1 C12_1 N2_1 -55.99(15) . . . . ?
C17_1 N3_1 C13_1 C14_1 58.27(16) . . . . ?
P1_1 N3_1 C13_1 C14_1 -148.06(11) . . . . ?
N3_1 C13_1 C14_1 C15_1 -56.96(17) . . . . ?
C13_1 C14_1 C15_1 C16_1 54.62(18) . . . . ?
C14_1 C15_1 C16_1 C17_1 -53.92(19) . . . . ?
C13_1 N3_1 C17_1 C16_1 -57.43(16) . . . . ?
P1_1 N3_1 C17_1 C16_1 146.48(11) . . . . ?
C15_1 C16_1 C17_1 N3_1 55.35(19) . . . . ?
C23_1 C18_1 C19_1 C20_1 58.91(16) . . . . ?
C24_1 C18_1 C19_1 C20_1 -56.84(15) . . . . ?
P2_1 C18_1 C19_1 C20_1 -179.41(11) . . . . ?
C18_1 C19_1 C20_1 C26_1 58.95(16) . . . . ?
C18_1 C19_1 C20_1 C21_1 -61.08(17) . . . . ?
C26_1 C20_1 C21_1 C22_1 -59.54(16) . . . . ?
C19_1 C20_1 C21_1 C22_1 60.62(17) . . . . ?
C20_1 C21_1 C22_1 C27_1 60.51(16) . . . . ?
C20_1 C21_1 C22_1 C23_1 -59.80(17) . . . . ?
C27_1 C22_1 C23_1 C18_1 -60.10(15) . . . . ?
C21_1 C22_1 C23_1 C18_1 60.21(16) . . . . ?
C19_1 C18_1 C23_1 C22_1 -58.94(15) . . . . ?
C24_1 C18_1 C23_1 C22_1 58.38(14) . . . . ?
P2_1 C18_1 C23_1 C22_1 172.25(10) . . . . ?
C23_1 C18_1 C24_1 C25_1 -58.88(14) . . . . ?
C19_1 C18_1 C24_1 C25_1 57.35(15) . . . . ?
P2_1 C18_1 C24_1 C25_1 -173.01(9) . . . . ?
C18_1 C24_1 C25_1 C27_1 60.77(16) . . . . ?
C18_1 C24_1 C25_1 C26_1 -58.88(16) . . . . ?
C27_1 C25_1 C26_1 C20_1 -59.42(16) . . . . ?
C24_1 C25_1 C26_1 C20_1 60.26(17) . . . . ?
C21_1 C20_1 C26_1 C25_1 59.51(16) . . . . ?
C19_1 C20_1 C26_1 C25_1 -60.71(16) . . . . ?
C21_1 C22_1 C27_1 C25_1 -60.62(15) . . . . ?
C23_1 C22_1 C27_1 C25_1 59.36(15) . . . . ?
C26_1 C25_1 C27_1 C22_1 59.63(15) . . . . ?
C24_1 C25_1 C27_1 C22_1 -59.69(16) . . . . ?
C34_1 C28_1 C29_1 C30_1 57.82(15) . . . . ?
C33_1 C28_1 C29_1 C30_1 -59.19(15) . . . . ?
P2_1 C28_1 C29_1 C30_1 -178.34(10) . . . . ?
C28_1 C29_1 C30_1 C31_1 60.59(16) . . . . ?
C28_1 C29_1 C30_1 C36_1 -58.99(16) . . . . ?
C36_1 C30_1 C31_1 C32_1 60.33(15) . . . . ?
C29_1 C30_1 C31_1 C32_1 -59.83(16) . . . . ?
C30_1 C31_1 C32_1 C37_1 -60.17(15) . . . . ?
C30_1 C31_1 C32_1 C33_1 60.02(16) . . . . ?
C31_1 C32_1 C33_1 C28_1 -60.52(16) . . . . ?
C37_1 C32_1 C33_1 C28_1 59.80(16) . . . . ?
C34_1 C28_1 C33_1 C32_1 -57.18(15) . . . . ?
C29_1 C28_1 C33_1 C32_1 58.72(15) . . . . ?
P2_1 C28_1 C33_1 C32_1 172.00(10) . . . . ?
C33_1 C28_1 C34_1 C35_1 56.55(15) . . . . ?
C29_1 C28_1 C34_1 C35_1 -59.22(14) . . . . ?
P2_1 C28_1 C34_1 C35_1 -174.83(9) . . . . ?
C28_1 C34_1 C35_1 C37_1 -58.76(15) . . . . ?
C28_1 C34_1 C35_1 C36_1 61.59(15) . . . . ?
C37_1 C35_1 C36_1 C30_1 60.34(15) . . . . ?
C34_1 C35_1 C36_1 C30_1 -60.08(16) . . . . ?
C31_1 C30_1 C36_1 C35_1 -60.31(15) . . . . ?
C29_1 C30_1 C36_1 C35_1 59.18(16) . . . . ?
C36_1 C35_1 C37_1 C32_1 -59.82(15) . . . . ?
C34_1 C35_1 C37_1 C32_1 60.10(16) . . . . ?
C31_1 C32_1 C37_1 C35_1 59.68(16) . . . . ?
C33_1 C32_1 C37_1 C35_1 -60.60(16) . . . . ?

loop_
_exptl_oxdiff_crystal_face_indexfrac_h
_exptl_oxdiff_crystal_face_indexfrac_k
_exptl_oxdiff_crystal_face_indexfrac_l
_exptl_oxdiff_crystal_face_x
_exptl_oxdiff_crystal_face_y
_exptl_oxdiff_crystal_face_z
3.3001 -8.3259 9.4256 0.2279 0.9514 -0.2071
-0.7216 5.1174 8.4004 0.3479 -0.0078 -0.9375
-8.9307 4.2430 5.3721 -0.7511 -0.0589 -0.6575
8.0786 -4.9262 -6.8892 0.5814 0.0452 0.8124
8.9863 -5.8178 -4.3272 0.7086 0.2096 0.6737
-5.3563 8.5506 -7.8691 -0.4286 -0.9002 0.0769
-2.8861 1.0511 11.3891 -0.0327 0.3967 -0.9174
0.7216 -8.3718 9.7290 -0.0774 0.9708 -0.2270
-0.0172 -6.9158 10.8036 -0.0732 0.9157 -0.3950
5.3355 5.0236 -7.5871 0.6997 -0.6626 0.2672
0.1237 8.5329 3.0749 0.4850 -0.4609 -0.7432
5.8005 -0.0537 -10.3786 0.4535 -0.4284 0.7816
-5.0085 -5.8021 6.7025 -0.7173 0.6795 -0.1541
-5.4264 1.9278 10.4345 -0.3197 0.3014 -0.8983
-7.9571 -1.5642 2.7398 -0.9665 0.2312 -0.1113
8.8467 -3.3416 -5.7669 0.7739 -0.0190 0.6330
6.9505 1.5743 2.2988 0.9633 -0.0249 -0.2672
6.3378 -7.3687 -6.5947 0.2647 0.2276 0.9371
-7.8812 8.3126 3.7942 -0.4716 -0.4044 -0.7836
-2.1981 4.0151 9.8479 0.1525 0.1292 -0.9798
6.8520 -5.2383 7.0040 0.7430 0.6352 -0.2110
-5.8984 -1.2661 10.0436 -0.5347 0.5055 -0.6772
8.4558 -7.4970 3.2944 0.7440 0.6366 0.2029
2.8763 -11.0331 0.9193 -0.1477 0.7911 0.5936
3.9092 -7.2627 -7.2452 -0.0377 0.1975 0.9796
2.7291 1.0859 -11.8208 0.1036 -0.5609 0.8214
1.6404 4.7123 -11.5646 0.1479 -0.7979 0.5844
-1.8170 1.0524 11.3488 0.0950 0.3933 -0.9145
-9.0795 1.9339 1.0226 -0.9782 -0.0774 -0.1925
-2.5860 4.4888 -10.9754 -0.3573 -0.7521 0.5538
